data_7108156
loop_
_publ_author_name
'Bettina Horn'
'Christian Limberg'
'Christian Herwig'
'Michael Feist'
'Stefan Mebs'

_publ_section_title
;
 CO oxidation at nickel centres by N2O or O2 to yield a novel hexanuclear
 carbonate
;
_journal_name_full Chem.Commun.
_journal_page_first 8243
_journal_paper_doi 10.1039/c2cc33846g
_journal_volume 48
_journal_year 2012
_chemical_formula_moiety 'C216 H318 K6 N12 Ni6 O18, 5(C6 H14)'
_chemical_formula_sum 'C246 H388 K6 N12 Ni6 O18'
_chemical_formula_weight 4388.54
_chemical_name_systematic
;
?
;
_space_group_IT_number 14
_symmetry_cell_setting monoclinic
_symmetry_Int_Tables_number 14
_symmetry_space_group_name_Hall '-P 2ybc'
_symmetry_space_group_name_H-M 'P 1 21/c 1'
_atom_sites_solution_hydrogens geom
_atom_sites_solution_primary direct
_atom_sites_solution_secondary difmap
_audit_creation_method SHELXL-97
_cell_angle_alpha 90.00
_cell_angle_beta 95.56(3)
_cell_angle_gamma 90.00
_cell_formula_units_Z 2
_cell_length_a 16.165(3)
_cell_length_b 21.255(4)
_cell_length_c 41.304(8)
_cell_measurement_reflns_used 140596
_cell_measurement_temperature 100(2)
_cell_measurement_theta_max 27.17
_cell_measurement_theta_min 3.11
_cell_volume 14125(5)
_computing_cell_refinement 'STOE X-AREA'
_computing_data_collection 'STOE X-AREA'
_computing_data_reduction XPREP
_computing_structure_refinement 'SHELXL-97 (Sheldrick, 1997)'
_computing_structure_solution 'SHELXS-97 (Sheldrick, 1990)'
_diffrn_ambient_temperature 100(2)
_diffrn_detector 'image plate (34 cm diameter)'
_diffrn_detector_area_resol_mean 6.67
_diffrn_detector_type STOE
_diffrn_measured_fraction_theta_full 0.987
_diffrn_measured_fraction_theta_max 0.987
_diffrn_measurement_details ' 724 frames, detector distance = 120 mm'
_diffrn_measurement_device '2-circle goniometer'
_diffrn_measurement_device_type 'STOE IPDS 2T'
_diffrn_measurement_method 'rotation method'
_diffrn_radiation_collimation '0.5 mm diameter, monocapillary'
_diffrn_radiation_monochromator 'plane graphite'
_diffrn_radiation_polarisn_norm 0
_diffrn_radiation_type 'Mo K\a'
_diffrn_radiation_wavelength 0.71073
_diffrn_reflns_av_R_equivalents 0.0985
_diffrn_reflns_av_sigmaI/netI 0.0646
_diffrn_reflns_limit_h_max 19
_diffrn_reflns_limit_h_min -19
_diffrn_reflns_limit_k_max 25
_diffrn_reflns_limit_k_min 0
_diffrn_reflns_limit_l_max 50
_diffrn_reflns_limit_l_min 0
_diffrn_reflns_number 139094
_diffrn_reflns_theta_full 25.50
_diffrn_reflns_theta_max 25.50
_diffrn_reflns_theta_min 3.11
_diffrn_source 'sealed X-ray tube, 12 x 0.4 mm long-fine focus'
_diffrn_source_current 45
_diffrn_source_power 2.25
_diffrn_source_voltage 50
_exptl_absorpt_coefficient_mu 0.533
_exptl_absorpt_correction_T_max 0.8705
_exptl_absorpt_correction_T_min 0.6853
_exptl_absorpt_correction_type numerical
_exptl_absorpt_process_details 'XPREP '
_exptl_crystal_colour red
_exptl_crystal_density_diffrn 1.032
_exptl_crystal_density_method 'not measured'
_exptl_crystal_description block
_exptl_crystal_F_000 4748
_exptl_crystal_size_max 0.44
_exptl_crystal_size_mid 0.20
_exptl_crystal_size_min 0.14
_platon_squeeze_details
;

;
_refine_diff_density_max 1.014
_refine_diff_density_min -0.734
_refine_diff_density_rms 0.087
_refine_ls_extinction_method none
_refine_ls_goodness_of_fit_ref 1.031
_refine_ls_hydrogen_treatment constr
_refine_ls_matrix_type fullcycle
_refine_ls_number_parameters 1514
_refine_ls_number_reflns 25957
_refine_ls_number_restraints 216
_refine_ls_restrained_S_all 1.035
_refine_ls_R_factor_all 0.1125
_refine_ls_R_factor_gt 0.0741
_refine_ls_shift/su_max 0.001
_refine_ls_shift/su_mean 0.000
_refine_ls_structure_factor_coef Fsqd
_refine_ls_weighting_details 'calc w=1/[\s^2^(Fo^2^)+(0.1338P)^2^+0.0000P] where P=(Fo^2^+2Fc^2^)/3'
_refine_ls_weighting_scheme calc
_refine_ls_wR_factor_gt 0.1962
_refine_ls_wR_factor_ref 0.2155
_reflns_number_gt 17566
_reflns_number_total 25957
_reflns_threshold_expression >2sigma(I)
_cod_data_source_file c2cc33846g.txt
_cod_data_source_block c:2012_bh66
_cod_original_sg_symbol_H-M 'P 21/c'
_cod_database_code 7108156

loop_
_symmetry_equiv_pos_as_xyz
'x, y, z'
'-x, y+1/2, -z+1/2'
'-x, -y, -z'
'x, -y-1/2, z-1/2'

loop_
_atom_site_label
_atom_site_type_symbol
_atom_site_fract_x
_atom_site_fract_y
_atom_site_fract_z
_atom_site_U_iso_or_equiv
_atom_site_adp_type
_atom_site_occupancy
_atom_site_symmetry_multiplicity
_atom_site_calc_flag
_atom_site_refinement_flags
_atom_site_disorder_assembly
_atom_site_disorder_group
C1 C 0.8778(4) 0.0857(3) 0.37006(14) 0.0620(15) Uani 1 1 d . . .
H1A H 0.9224 0.1078 0.3832 0.093 Uiso 1 1 calc R . .
H1B H 0.8970 0.0436 0.3646 0.093 Uiso 1 1 calc R . .
H1C H 0.8292 0.0819 0.3824 0.093 Uiso 1 1 calc R . .
C2 C 0.8237(4) 0.1878(3) 0.34579(15) 0.0612(14) Uani 1 1 d . . .
H2A H 0.8680 0.2111 0.3585 0.092 Uiso 1 1 calc R . .
H2B H 0.7752 0.1849 0.3582 0.092 Uiso 1 1 calc R . .
H2C H 0.8082 0.2098 0.3253 0.092 Uiso 1 1 calc R . .
C3 C 1.0743(4) -0.0117(3) 0.25368(14) 0.0632(15) Uani 1 1 d . . .
H3A H 1.1284 0.0095 0.2564 0.095 Uiso 1 1 calc R . .
H3B H 1.0737 -0.0423 0.2359 0.095 Uiso 1 1 calc R . .
H3C H 1.0647 -0.0335 0.2739 0.095 Uiso 1 1 calc R . .
C4 C 1.0187(5) 0.0719(4) 0.21463(15) 0.084(2) Uani 1 1 d . . .
H4A H 0.9733 0.1020 0.2098 0.127 Uiso 1 1 calc R . .
H4B H 1.0192 0.0419 0.1966 0.127 Uiso 1 1 calc R . .
H4C H 1.0718 0.0945 0.2173 0.127 Uiso 1 1 calc R . .
C5 C 0.8327(3) 0.1633(2) 0.24888(15) 0.0570(14) Uani 1 1 d . . .
H5A H 0.8093 0.1981 0.2353 0.085 Uiso 1 1 calc R . .
H5B H 0.8852 0.1497 0.2411 0.085 Uiso 1 1 calc R . .
H5C H 0.8427 0.1774 0.2715 0.085 Uiso 1 1 calc R . .
C6 C 0.7581(4) 0.0880(3) 0.21057(15) 0.0711(18) Uani 1 1 d . . .
H6A H 0.7393 0.1244 0.1972 0.107 Uiso 1 1 calc R . .
H6B H 0.7162 0.0547 0.2079 0.107 Uiso 1 1 calc R . .
H6C H 0.8107 0.0725 0.2037 0.107 Uiso 1 1 calc R . .
C7 C 0.6897(4) 0.1347(3) 0.25778(19) 0.0695(18) Uani 1 1 d . . .
H7A H 0.6974 0.1441 0.2811 0.104 Uiso 1 1 calc R . .
H7B H 0.6451 0.1036 0.2536 0.104 Uiso 1 1 calc R . .
H7C H 0.6747 0.1733 0.2456 0.104 Uiso 1 1 calc R . .
C8 C 0.6271(3) -0.0973(3) 0.23301(13) 0.0544(13) Uani 1 1 d . . .
H8A H 0.6722 -0.1203 0.2240 0.082 Uiso 1 1 calc R . .
H8B H 0.6233 -0.0548 0.2238 0.082 Uiso 1 1 calc R . .
H8C H 0.5745 -0.1195 0.2276 0.082 Uiso 1 1 calc R . .
C9 C 0.6338(3) -0.1601(2) 0.28254(14) 0.0496(12) Uani 1 1 d . . .
H9A H 0.5782 -0.1754 0.2748 0.074 Uiso 1 1 calc R . .
H9B H 0.6402 -0.1600 0.3064 0.074 Uiso 1 1 calc R . .
H9C H 0.6758 -0.1877 0.2745 0.074 Uiso 1 1 calc R . .
C10 C 0.5765(3) -0.0533(3) 0.28368(15) 0.0549(13) Uani 1 1 d . . .
H10A H 0.5760 -0.0110 0.2742 0.082 Uiso 1 1 calc R . .
H10B H 0.5875 -0.0503 0.3074 0.082 Uiso 1 1 calc R . .
H10C H 0.5224 -0.0733 0.2781 0.082 Uiso 1 1 calc R . .
C11 C 0.7971(3) -0.0726(3) 0.38970(12) 0.0514(12) Uani 1 1 d . . .
H11A H 0.8084 -0.1067 0.4055 0.077 Uiso 1 1 calc R . .
H11B H 0.7742 -0.0364 0.4005 0.077 Uiso 1 1 calc R . .
H11C H 0.8488 -0.0604 0.3809 0.077 Uiso 1 1 calc R . .
C12 C 0.6516(3) -0.1127(3) 0.37464(13) 0.0569(13) Uani 1 1 d . . .
H12A H 0.6137 -0.1296 0.3568 0.085 Uiso 1 1 calc R . .
H12B H 0.6268 -0.0752 0.3835 0.085 Uiso 1 1 calc R . .
H12C H 0.6612 -0.1445 0.3918 0.085 Uiso 1 1 calc R . .
C13 C 0.9647(3) -0.1975(3) 0.26739(13) 0.0574(14) Uani 1 1 d . . .
H13A H 0.9736 -0.2429 0.2704 0.086 Uiso 1 1 calc R . .
H13B H 0.9927 -0.1748 0.2860 0.086 Uiso 1 1 calc R . .
H13C H 0.9875 -0.1840 0.2474 0.086 Uiso 1 1 calc R . .
C14 C 0.8252(4) -0.2236(3) 0.23938(15) 0.0681(17) Uani 1 1 d . . .
H14A H 0.8316 -0.2680 0.2456 0.102 Uiso 1 1 calc R . .
H14B H 0.8478 -0.2169 0.2185 0.102 Uiso 1 1 calc R . .
H14C H 0.7662 -0.2123 0.2374 0.102 Uiso 1 1 calc R . .
C15 C 1.2551(4) 0.2489(3) 0.35867(14) 0.0600(14) Uani 1 1 d . . .
H15A H 1.2196 0.2490 0.3380 0.090 Uiso 1 1 calc R . .
H15B H 1.2627 0.2922 0.3666 0.090 Uiso 1 1 calc R . .
H15C H 1.2288 0.2238 0.3747 0.090 Uiso 1 1 calc R . .
C16 C 1.3800(4) 0.2578(3) 0.32754(19) 0.081(2) Uani 1 1 d . . .
H16A H 1.3456 0.2550 0.3067 0.122 Uiso 1 1 calc R . .
H16B H 1.4351 0.2401 0.3252 0.122 Uiso 1 1 calc R . .
H16C H 1.3857 0.3020 0.3341 0.122 Uiso 1 1 calc R . .
C17 C 1.3282(4) -0.0285(3) 0.40810(15) 0.0604(15) Uani 1 1 d . . .
H17A H 1.3086 0.0088 0.4190 0.091 Uiso 1 1 calc R . .
H17B H 1.3548 -0.0576 0.4244 0.091 Uiso 1 1 calc R . .
H17C H 1.2810 -0.0495 0.3959 0.091 Uiso 1 1 calc R . .
C18 C 1.4237(4) -0.0666(3) 0.36805(17) 0.0644(16) Uani 1 1 d . . .
H18A H 1.3771 -0.0885 0.3560 0.097 Uiso 1 1 calc R . .
H18B H 1.4509 -0.0948 0.3846 0.097 Uiso 1 1 calc R . .
H18C H 1.4638 -0.0536 0.3530 0.097 Uiso 1 1 calc R . .
C19 C 1.5244(3) 0.0999(3) 0.34333(12) 0.0544(13) Uani 1 1 d . . .
H19A H 1.5718 0.0981 0.3302 0.082 Uiso 1 1 calc R . .
H19B H 1.4820 0.1283 0.3330 0.082 Uiso 1 1 calc R . .
H19C H 1.5008 0.0577 0.3450 0.082 Uiso 1 1 calc R . .
C20 C 1.5910(3) 0.1900(3) 0.37256(14) 0.0535(13) Uani 1 1 d . . .
H20A H 1.6223 0.2039 0.3928 0.080 Uiso 1 1 calc R . .
H20B H 1.5461 0.2199 0.3664 0.080 Uiso 1 1 calc R . .
H20C H 1.6283 0.1880 0.3553 0.080 Uiso 1 1 calc R . .
C21 C 1.6214(3) 0.0785(2) 0.39093(12) 0.0482(12) Uani 1 1 d . . .
H21A H 1.5969 0.0369 0.3936 0.072 Uiso 1 1 calc R . .
H21B H 1.6466 0.0937 0.4120 0.072 Uiso 1 1 calc R . .
H21C H 1.6642 0.0756 0.3757 0.072 Uiso 1 1 calc R . .
C22 C 1.6112(3) 0.1344(3) 0.49862(13) 0.0565(14) Uani 1 1 d . . .
H22A H 1.6370 0.1222 0.4791 0.085 Uiso 1 1 calc R . .
H22B H 1.5803 0.0987 0.5063 0.085 Uiso 1 1 calc R . .
H22C H 1.6545 0.1472 0.5156 0.085 Uiso 1 1 calc R . .
C23 C 1.6001(3) 0.2467(3) 0.47967(14) 0.0586(14) Uani 1 1 d . . .
H23A H 1.5620 0.2820 0.4746 0.088 Uiso 1 1 calc R . .
H23B H 1.6272 0.2355 0.4603 0.088 Uiso 1 1 calc R . .
H23C H 1.6423 0.2588 0.4972 0.088 Uiso 1 1 calc R . .
C24 C 1.5191(3) 0.2095(3) 0.52286(13) 0.0559(14) Uani 1 1 d . . .
H24A H 1.5663 0.2200 0.5387 0.084 Uiso 1 1 calc R . .
H24B H 1.4876 0.1747 0.5312 0.084 Uiso 1 1 calc R . .
H24C H 1.4828 0.2464 0.5193 0.084 Uiso 1 1 calc R . .
C25 C 1.2942(4) 0.3104(3) 0.44279(17) 0.0735(17) Uani 1 1 d . . .
H25A H 1.2848 0.2727 0.4293 0.110 Uiso 1 1 calc R . .
H25B H 1.3105 0.3454 0.4293 0.110 Uiso 1 1 calc R . .
H25C H 1.2430 0.3213 0.4524 0.110 Uiso 1 1 calc R . .
C26 C 1.3875(6) 0.3596(3) 0.4879(2) 0.106(3) Uani 1 1 d . . .
H26A H 1.3388 0.3766 0.4974 0.159 Uiso 1 1 calc R . .
H26B H 1.4067 0.3901 0.4725 0.159 Uiso 1 1 calc R . .
H26C H 1.4320 0.3516 0.5053 0.159 Uiso 1 1 calc R . .
C27 C 1.2815(4) 0.0275(3) 0.49850(16) 0.0695(17) Uani 1 1 d . . .
H27A H 1.2459 0.0310 0.5163 0.104 Uiso 1 1 calc R . .
H27B H 1.2982 -0.0165 0.4962 0.104 Uiso 1 1 calc R . .
H27C H 1.2509 0.0417 0.4782 0.104 Uiso 1 1 calc R . .
C28 C 1.4121(4) 0.0422(3) 0.53619(14) 0.0648(15) Uani 1 1 d . . .
H28A H 1.4630 0.0672 0.5403 0.097 Uiso 1 1 calc R . .
H28B H 1.4267 -0.0017 0.5323 0.097 Uiso 1 1 calc R . .
H28C H 1.3801 0.0446 0.5552 0.097 Uiso 1 1 calc R . .
C29 C 0.8787(5) 0.1500(3) 0.47786(19) 0.084(2) Uani 1 1 d . . .
H29A H 0.8315 0.1242 0.4830 0.126 Uiso 1 1 calc R . .
H29B H 0.9138 0.1595 0.4980 0.126 Uiso 1 1 calc R . .
H29C H 0.9112 0.1271 0.4629 0.126 Uiso 1 1 calc R . .
C30 C 0.7858(3) 0.1957(3) 0.43286(15) 0.0643(16) Uani 1 1 d . . .
H30A H 0.8128 0.1687 0.4178 0.097 Uiso 1 1 calc R . .
H30B H 0.7673 0.2347 0.4218 0.097 Uiso 1 1 calc R . .
H30C H 0.7376 0.1736 0.4402 0.097 Uiso 1 1 calc R . .
C31 C 1.1128(4) 0.3842(3) 0.50577(15) 0.0707(17) Uani 1 1 d . . .
H31A H 1.1020 0.3459 0.5179 0.106 Uiso 1 1 calc R . .
H31B H 1.1248 0.4190 0.5210 0.106 Uiso 1 1 calc R . .
H31C H 1.1606 0.3773 0.4933 0.106 Uiso 1 1 calc R . .
C32 C 1.0553(4) 0.4584(3) 0.46284(17) 0.0758(19) Uani 1 1 d . . .
H32A H 1.0961 0.4478 0.4476 0.114 Uiso 1 1 calc R . .
H32B H 1.0776 0.4918 0.4775 0.114 Uiso 1 1 calc R . .
H32C H 1.0038 0.4730 0.4506 0.114 Uiso 1 1 calc R . .
C33 C 0.8349(5) 0.3794(4) 0.42274(17) 0.054(2) Uani 0.741(8) 1 d PU A 1
H33A H 0.8340 0.3337 0.4198 0.082 Uiso 0.741(8) 1 calc PR A 1
H33B H 0.8927 0.3941 0.4257 0.082 Uiso 0.741(8) 1 calc PR A 1
H33C H 0.8061 0.3997 0.4035 0.082 Uiso 0.741(8) 1 calc PR A 1
C35 C 0.6997(4) 0.3759(3) 0.44490(18) 0.0520(19) Uani 0.741(8) 1 d PU A 1
H35A H 0.6814 0.3897 0.4227 0.078 Uiso 0.741(8) 1 calc PR A 1
H35B H 0.6638 0.3947 0.4601 0.078 Uiso 0.741(8) 1 calc PR A 1
H35C H 0.6965 0.3300 0.4462 0.078 Uiso 0.741(8) 1 calc PR A 1
C37 C 0.7944(5) 0.4679(3) 0.45615(19) 0.058(2) Uani 0.741(8) 1 d PU A 1
H37A H 0.7763 0.4863 0.4349 0.086 Uiso 0.741(8) 1 calc PR A 1
H37B H 0.8519 0.4806 0.4628 0.086 Uiso 0.741(8) 1 calc PR A 1
H37C H 0.7582 0.4828 0.4723 0.086 Uiso 0.741(8) 1 calc PR A 1
C34 C 0.7608(13) 0.3510(10) 0.4314(5) 0.051(5) Uani 0.259(8) 1 d PU A 2
H34A H 0.7396 0.3711 0.4109 0.076 Uiso 0.259(8) 1 calc PR A 2
H34B H 0.7161 0.3270 0.4401 0.076 Uiso 0.259(8) 1 calc PR A 2
H34C H 0.8065 0.3225 0.4275 0.076 Uiso 0.259(8) 1 calc PR A 2
C36 C 0.7143(16) 0.4498(12) 0.4596(7) 0.071(7) Uani 0.259(8) 1 d PU A 2
H36A H 0.6925 0.4674 0.4385 0.106 Uiso 0.259(8) 1 calc PR A 2
H36B H 0.7374 0.4837 0.4738 0.106 Uiso 0.259(8) 1 calc PR A 2
H36C H 0.6693 0.4288 0.4697 0.106 Uiso 0.259(8) 1 calc PR A 2
C38 C 0.8592(15) 0.4416(11) 0.4417(6) 0.062(6) Uani 0.259(8) 1 d PU A 2
H38A H 0.8987 0.4163 0.4307 0.094 Uiso 0.259(8) 1 calc PR A 2
H38B H 0.8886 0.4631 0.4604 0.094 Uiso 0.259(8) 1 calc PR A 2
H38C H 0.8331 0.4728 0.4265 0.094 Uiso 0.259(8) 1 calc PR A 2
C39 C 0.6364(3) 0.3806(3) 0.55350(15) 0.0587(14) Uani 1 1 d . . .
H39A H 0.6345 0.3347 0.5555 0.088 Uiso 1 1 calc R . .
H39B H 0.6252 0.3924 0.5306 0.088 Uiso 1 1 calc R . .
H39C H 0.5943 0.3995 0.5660 0.088 Uiso 1 1 calc R . .
C40 C 0.7284(4) 0.4769(2) 0.56124(16) 0.0595(14) Uani 1 1 d . . .
H40A H 0.7168 0.4865 0.5380 0.089 Uiso 1 1 calc R . .
H40B H 0.7844 0.4915 0.5689 0.089 Uiso 1 1 calc R . .
H40C H 0.6877 0.4984 0.5735 0.089 Uiso 1 1 calc R . .
C41 C 0.7301(4) 0.3947(3) 0.60347(14) 0.0547(13) Uani 1 1 d . . .
H41A H 0.6847 0.4169 0.6127 0.082 Uiso 1 1 calc R . .
H41B H 0.7835 0.4114 0.6130 0.082 Uiso 1 1 calc R . .
H41C H 0.7268 0.3497 0.6083 0.082 Uiso 1 1 calc R . .
C42 C 0.6922(3) 0.2080(3) 0.59868(15) 0.0559(13) Uani 1 1 d . . .
H42A H 0.7085 0.1828 0.6181 0.084 Uiso 1 1 calc R . .
H42B H 0.6538 0.1838 0.5837 0.084 Uiso 1 1 calc R . .
H42C H 0.6649 0.2467 0.6050 0.084 Uiso 1 1 calc R . .
C43 C 0.8122(3) 0.1641(2) 0.57183(13) 0.0511(12) Uani 1 1 d . . .
H43A H 0.8329 0.1404 0.5913 0.077 Uiso 1 1 calc R . .
H43B H 0.8588 0.1752 0.5594 0.077 Uiso 1 1 calc R . .
H43C H 0.7723 0.1383 0.5583 0.077 Uiso 1 1 calc R . .
C44 C 0.9649(4) 0.4673(3) 0.61760(14) 0.0574(14) Uani 1 1 d . . .
H44A H 0.9058 0.4766 0.6185 0.086 Uiso 1 1 calc R . .
H44B H 0.9917 0.5026 0.6075 0.086 Uiso 1 1 calc R . .
H44C H 0.9915 0.4608 0.6397 0.086 Uiso 1 1 calc R . .
C45 C 1.0660(4) 0.3929(3) 0.59650(17) 0.0620(15) Uani 1 1 d . . .
H45A H 1.0923 0.3877 0.6187 0.093 Uiso 1 1 calc R . .
H45B H 1.0929 0.4275 0.5859 0.093 Uiso 1 1 calc R . .
H45C H 1.0720 0.3539 0.5842 0.093 Uiso 1 1 calc R . .
C46 C 0.8539(3) 0.1227(2) 0.33879(13) 0.0507(12) Uani 1 1 d . . .
H46 H 0.8072 0.0999 0.3262 0.061 Uiso 1 1 calc R . .
C47 C 1.0061(3) 0.0368(3) 0.24575(11) 0.0502(12) Uani 1 1 d . . .
H47 H 0.9522 0.0136 0.2421 0.060 Uiso 1 1 calc R . .
C48 C 0.7341(3) -0.0953(2) 0.36192(12) 0.0459(11) Uani 1 1 d . . .
H48 H 0.7233 -0.0595 0.3464 0.055 Uiso 1 1 calc R . .
C49 C 0.8713(3) -0.1833(2) 0.26486(11) 0.0469(12) Uani 1 1 d . . .
H49 H 0.8634 -0.1384 0.2579 0.056 Uiso 1 1 calc R . .
C50 C 1.3388(3) 0.2208(3) 0.35347(14) 0.0584(15) Uani 1 1 d . . .
H50 H 1.3751 0.2252 0.3744 0.070 Uiso 1 1 calc R . .
C51 C 1.3913(3) -0.0087(2) 0.38457(13) 0.0462(11) Uani 1 1 d . . .
H51 H 1.4396 0.0109 0.3979 0.055 Uiso 1 1 calc R . .
C52 C 1.3637(4) 0.2975(3) 0.46995(16) 0.0639(15) Uani 1 1 d . . .
H52 H 1.4135 0.2821 0.4597 0.077 Uiso 1 1 calc R . .
C53 C 1.3591(3) 0.0684(3) 0.50600(12) 0.0513(12) Uani 1 1 d . . .
H53 H 1.3931 0.0652 0.4871 0.062 Uiso 1 1 calc R . .
C54 C 0.8470(3) 0.2110(3) 0.46206(13) 0.0551(13) Uani 1 1 d . . .
H54 H 0.8165 0.2346 0.4782 0.066 Uiso 1 1 calc R . .
C55 C 1.0371(3) 0.4001(2) 0.48269(13) 0.0508(12) Uani 1 1 d . . .
H55 H 0.9913 0.4114 0.4963 0.061 Uiso 1 1 calc R . .
C56 C 0.7688(3) 0.2248(2) 0.58205(12) 0.0453(11) Uani 1 1 d . . .
H56 H 0.7506 0.2493 0.5619 0.054 Uiso 1 1 calc R . .
C57 C 0.9739(3) 0.4077(2) 0.59752(12) 0.0470(11) Uani 1 1 d . . .
H57 H 0.9492 0.4160 0.5748 0.056 Uiso 1 1 calc R . .
C58 C 0.9933(3) 0.1635(2) 0.32639(13) 0.0465(11) Uani 1 1 d . . .
H58 H 0.9917 0.1911 0.3444 0.056 Uiso 1 1 calc R . .
C59 C 1.0617(3) 0.1636(3) 0.30884(15) 0.0554(13) Uani 1 1 d . . .
H59 H 1.1067 0.1914 0.3146 0.066 Uiso 1 1 calc R . .
C60 C 1.0644(3) 0.1234(2) 0.28302(13) 0.0483(12) Uani 1 1 d . . .
H60 H 1.1116 0.1240 0.2710 0.058 Uiso 1 1 calc R . .
C61 C 0.7322(3) 0.0011(2) 0.26427(11) 0.0421(11) Uani 1 1 d . . .
H61 H 0.6839 0.0123 0.2505 0.050 Uiso 1 1 calc R . .
C62 C 0.7788(3) -0.2074(2) 0.35879(12) 0.0449(11) Uani 1 1 d . . .
H62 H 0.7599 -0.2132 0.3796 0.054 Uiso 1 1 calc R . .
C63 C 0.8148(3) -0.2574(2) 0.34340(13) 0.0478(12) Uani 1 1 d . . .
H63 H 0.8196 -0.2975 0.3536 0.057 Uiso 1 1 calc R . .
C64 C 0.8432(3) -0.2488(2) 0.31337(13) 0.0463(11) Uani 1 1 d . . .
H64 H 0.8680 -0.2831 0.3032 0.056 Uiso 1 1 calc R . .
C65 C 1.2878(3) 0.1304(3) 0.31642(12) 0.0561(14) Uani 1 1 d . . .
H65 H 1.2644 0.1607 0.3012 0.067 Uiso 1 1 calc R . .
C66 C 1.2780(3) 0.0678(3) 0.30973(13) 0.0612(15) Uani 1 1 d . . .
H66 H 1.2484 0.0549 0.2898 0.073 Uiso 1 1 calc R . .
C67 C 1.3105(3) 0.0233(3) 0.33142(13) 0.0519(13) Uani 1 1 d . . .
H67 H 1.3023 -0.0200 0.3264 0.062 Uiso 1 1 calc R . .
C68 C 1.5247(3) 0.1525(2) 0.43348(11) 0.0403(10) Uani 1 1 d . . .
H68 H 1.5836 0.1553 0.4356 0.048 Uiso 1 1 calc R . .
C69 C 1.2907(4) 0.2614(3) 0.51801(16) 0.0680(18) Uani 1 1 d . . .
H69 H 1.2745 0.3038 0.5210 0.082 Uiso 1 1 calc R . .
C70 C 1.2662(4) 0.2152(4) 0.53908(15) 0.0702(18) Uani 1 1 d . . .
H70 H 1.2334 0.2261 0.5561 0.084 Uiso 1 1 calc R . .
C71 C 1.2896(3) 0.1540(3) 0.53501(13) 0.0597(15) Uani 1 1 d . . .
H71 H 1.2730 0.1227 0.5495 0.072 Uiso 1 1 calc R . .
C72 C 0.9705(3) 0.2308(3) 0.43022(12) 0.0522(13) Uani 1 1 d . . .
H72 H 0.9588 0.1919 0.4195 0.063 Uiso 1 1 calc R . .
C73 C 1.0374(3) 0.2655(3) 0.42281(12) 0.0568(14) Uani 1 1 d . . .
H73 H 1.0704 0.2511 0.4065 0.068 Uiso 1 1 calc R . .
C74 C 1.0572(3) 0.3210(3) 0.43884(12) 0.0510(13) Uani 1 1 d . . .
H74 H 1.1043 0.3443 0.4336 0.061 Uiso 1 1 calc R . .
C75 C 0.7766(3) 0.3873(2) 0.51326(12) 0.0437(11) Uani 1 1 d . . .
H75 H 0.7305 0.4139 0.5071 0.052 Uiso 1 1 calc R . .
C76 C 0.9482(3) 0.3330(2) 0.64263(12) 0.0484(12) Uani 1 1 d . . .
H76 H 0.9889 0.3558 0.6560 0.058 Uiso 1 1 calc R . .
C77 C 0.9101(3) 0.2813(3) 0.65552(12) 0.0558(14) Uani 1 1 d . . .
H77 H 0.9237 0.2695 0.6776 0.067 Uiso 1 1 calc R . .
C78 C 0.8520(3) 0.2472(3) 0.63583(12) 0.0489(12) Uani 1 1 d . . .
H78 H 0.8267 0.2113 0.6444 0.059 Uiso 1 1 calc R . .
C79 C 0.9996(3) 0.0817(2) 0.27390(11) 0.0423(11) Uani 1 1 d . . .
C80 C 0.9305(3) 0.0828(2) 0.29147(11) 0.0380(10) Uani 1 1 d . . .
C81 C 0.9271(3) 0.1237(2) 0.31807(12) 0.0439(11) Uani 1 1 d . . .
C82 C 0.7945(3) 0.0470(2) 0.26700(11) 0.0408(10) Uani 1 1 d . . .
C83 C 0.7709(3) 0.1080(2) 0.24679(13) 0.0510(12) Uani 1 1 d . . .
C84 C 0.7293(3) -0.0584(2) 0.27851(11) 0.0389(10) Uani 1 1 d . . .
C85 C 0.6450(3) -0.0930(2) 0.27002(12) 0.0426(11) Uani 1 1 d . . .
C86 C 0.8364(3) -0.1906(2) 0.29759(11) 0.0389(10) Uani 1 1 d . . .
C87 C 0.7979(3) -0.1415(2) 0.31268(10) 0.0354(9) Uani 1 1 d . . .
C88 C 0.7707(3) -0.1488(2) 0.34369(11) 0.0399(10) Uani 1 1 d . . .
C89 C 1.0088(3) 0.3436(2) 0.46280(11) 0.0437(11) Uani 1 1 d . . .
C90 C 0.9373(3) 0.3101(2) 0.46840(11) 0.0394(10) Uani 1 1 d . A .
C91 C 0.9189(3) 0.2516(3) 0.45331(11) 0.0476(12) Uani 1 1 d . . .
C92 C 0.8227(3) 0.3687(2) 0.48740(12) 0.0411(10) Uani 1 1 d . A .
C93 C 0.7897(3) 0.3971(3) 0.45390(12) 0.0500(12) Uani 1 1 d . . .
C94 C 0.7879(3) 0.3729(2) 0.54626(12) 0.0393(10) Uani 1 1 d . . .
C95 C 0.7225(3) 0.4043(2) 0.56655(13) 0.0455(11) Uani 1 1 d . . .
C96 C 0.8300(3) 0.2649(2) 0.60342(11) 0.0416(10) Uani 1 1 d . . .
C97 C 0.8668(3) 0.3184(2) 0.59141(10) 0.0366(10) Uani 1 1 d . . .
C98 C 0.9283(3) 0.3521(2) 0.61085(11) 0.0406(10) Uani 1 1 d . . .
C99 C 1.3555(3) 0.0407(2) 0.36088(12) 0.0425(11) Uani 1 1 d . . .
C100 C 1.3661(3) 0.1049(2) 0.36691(10) 0.0374(10) Uani 1 1 d . . .
C101 C 1.3322(3) 0.1506(3) 0.34558(11) 0.0456(11) Uani 1 1 d . . .
C102 C 1.4890(3) 0.1327(2) 0.40294(11) 0.0372(10) Uani 1 1 d . . .
C103 C 1.5538(3) 0.1243(2) 0.37755(11) 0.0428(11) Uani 1 1 d . . .
C104 C 1.4870(3) 0.1689(2) 0.46151(11) 0.0388(10) Uani 1 1 d . . .
C105 C 1.5511(3) 0.1901(2) 0.49052(12) 0.0479(12) Uani 1 1 d . . .
C106 C 1.3373(3) 0.1367(2) 0.51003(12) 0.0472(12) Uani 1 1 d . . .
C107 C 1.3619(3) 0.1840(2) 0.48929(11) 0.0426(11) Uani 1 1 d . . .
C108 C 1.3382(3) 0.2470(3) 0.49270(13) 0.0510(13) Uani 1 1 d . . .
N1 N 0.7947(2) -0.08027(17) 0.29761(8) 0.0360(8) Uani 1 1 d . . .
N2 N 0.8661(2) 0.03672(17) 0.28493(9) 0.0368(8) Uani 1 1 d . . .
N3 N 1.4070(2) 0.12457(17) 0.39777(9) 0.0364(8) Uani 1 1 d . . .
N4 N 1.4049(2) 0.16612(18) 0.46181(9) 0.0392(8) Uani 1 1 d . . .
N5 N 0.8499(2) 0.33514(17) 0.55780(9) 0.0356(8) Uani 1 1 d . . .
N6 N 0.8873(2) 0.33099(18) 0.49304(9) 0.0396(9) Uani 1 1 d . . .
K7 K 1.12244(6) 0.05104(5) 0.36161(3) 0.0446(2) Uani 1 1 d . . .
K8 K 1.02237(7) 0.18069(5) 0.61826(3) 0.0465(3) Uani 1 1 d . . .
K9 K 1.11262(8) 0.17581(8) 0.48599(3) 0.0691(4) Uani 1 1 d . A .
Ni1 Ni 0.89406(3) -0.03683(3) 0.308151(13) 0.03411(14) Uani 1 1 d . . .
Ni2 Ni 1.32987(3) 0.13963(3) 0.427421(13) 0.03624(15) Uani 1 1 d . . .
Ni3 Ni 0.92643(3) 0.29675(3) 0.533224(13) 0.03413(14) Uani 1 1 d . A .
C109 C 1.0121(3) -0.0636(2) 0.34154(11) 0.0396(10) Uani 1 1 d . . .
O1 O 0.94831(19) -0.10079(14) 0.33416(7) 0.0397(7) Uani 1 1 d . . .
O2 O 1.00123(19) -0.00994(14) 0.32626(7) 0.0403(7) Uani 1 1 d . . .
O3 O 1.0732(2) -0.07681(15) 0.36077(8) 0.0451(8) Uani 1 1 d . . .
C110 C 1.1867(3) 0.1266(2) 0.42304(11) 0.0397(10) Uani 1 1 d . . .
O4 O 1.23459(19) 0.11301(15) 0.40014(7) 0.0407(7) Uani 1 1 d . . .
O5 O 1.11066(19) 0.11812(17) 0.42086(8) 0.0474(8) Uani 1 1 d . . .
O6 O 1.2311(2) 0.15065(16) 0.44850(8) 0.0455(8) Uani 1 1 d . . .
C111 C 1.0308(3) 0.2239(2) 0.54738(11) 0.0385(10) Uani 1 1 d . . .
O7 O 1.0809(2) 0.18180(16) 0.55511(8) 0.0485(8) Uani 1 1 d . A .
O8 O 1.0127(2) 0.24653(15) 0.51828(7) 0.0423(7) Uani 1 1 d . A .
O9 O 0.98493(19) 0.25176(14) 0.56786(7) 0.0392(7) Uani 1 1 d . A .
C201 C 0.6947(6) 0.6220(5) 0.4135(3) 0.053(2) Uani 0.50 1 d PU . .
H20D H 0.6912 0.5833 0.4006 0.079 Uiso 0.50 1 calc PR . .
H20E H 0.7043 0.6113 0.4367 0.079 Uiso 0.50 1 calc PR . .
H20F H 0.7407 0.6479 0.4073 0.079 Uiso 0.50 1 calc PR . .
C202 C 0.6167(6) 0.6571(5) 0.4076(3) 0.050(2) Uani 0.50 1 d PU . .
H20G H 0.5722 0.6320 0.4163 0.060 Uiso 0.50 1 calc PR . .
H20H H 0.6224 0.6966 0.4203 0.060 Uiso 0.50 1 calc PR . .
C203 C 0.5900(7) 0.6728(6) 0.3750(3) 0.057(3) Uani 0.50 1 d PU . .
H20I H 0.5870 0.6328 0.3627 0.069 Uiso 0.50 1 calc PR . .
H20J H 0.6354 0.6976 0.3669 0.069 Uiso 0.50 1 calc PR . .
C204 C 0.5108(6) 0.7076(5) 0.3650(3) 0.047(2) Uani 0.50 1 d PU . .
H20K H 0.4657 0.6839 0.3740 0.057 Uiso 0.50 1 calc PR . .
H20L H 0.5150 0.7485 0.3765 0.057 Uiso 0.50 1 calc PR . .
C205 C 0.4834(9) 0.7207(7) 0.3328(4) 0.080(4) Uani 0.50 1 d PU . .
H20M H 0.4769 0.6794 0.3218 0.096 Uiso 0.50 1 calc PR . .
H20N H 0.5304 0.7419 0.3236 0.096 Uiso 0.50 1 calc PR . .
C206 C 0.4119(7) 0.7556(5) 0.3219(3) 0.054(2) Uani 0.50 1 d PU . .
H20O H 0.3622 0.7329 0.3271 0.081 Uiso 0.50 1 calc PR . .
H20P H 0.4100 0.7615 0.2983 0.081 Uiso 0.50 1 calc PR . .
H20Q H 0.4140 0.7968 0.3326 0.081 Uiso 0.50 1 calc PR . .
C301 C 0.6752(9) 0.3345(6) 0.3339(4) 0.113(4) Uani 0.70 1 d PU . .
H30D H 0.7317 0.3340 0.3271 0.169 Uiso 0.70 1 calc PR . .
H30E H 0.6709 0.3031 0.3510 0.169 Uiso 0.70 1 calc PR . .
H30F H 0.6630 0.3763 0.3422 0.169 Uiso 0.70 1 calc PR . .
C302 C 0.6191(5) 0.3205(4) 0.3076(2) 0.061(2) Uani 0.70 1 d PU . .
H30G H 0.5620 0.3294 0.3131 0.073 Uiso 0.70 1 calc PR . .
H30H H 0.6227 0.2752 0.3023 0.073 Uiso 0.70 1 calc PR . .
C303 C 0.6376(6) 0.3598(4) 0.2781(2) 0.068(2) Uani 0.70 1 d PU . .
H30I H 0.5859 0.3618 0.2632 0.082 Uiso 0.70 1 calc PR . .
H30J H 0.6501 0.4031 0.2859 0.082 Uiso 0.70 1 calc PR . .
C304 C 0.7041(5) 0.3405(3) 0.25906(18) 0.0472(16) Uani 0.70 1 d PU . .
H30K H 0.6916 0.2972 0.2512 0.057 Uiso 0.70 1 calc PR . .
H30L H 0.7559 0.3383 0.2739 0.057 Uiso 0.70 1 calc PR . .
C305 C 0.7213(4) 0.3794(3) 0.23055(18) 0.0481(16) Uani 0.70 1 d PU . .
H30M H 0.6690 0.3835 0.2161 0.058 Uiso 0.70 1 calc PR . .
H30N H 0.7372 0.4221 0.2385 0.058 Uiso 0.70 1 calc PR . .
C306 C 0.7866(5) 0.3562(4) 0.2109(2) 0.060(2) Uani 0.70 1 d PU . .
H30O H 0.8374 0.3478 0.2251 0.090 Uiso 0.70 1 calc PR . .
H30P H 0.7979 0.3881 0.1948 0.090 Uiso 0.70 1 calc PR . .
H30Q H 0.7676 0.3174 0.1997 0.090 Uiso 0.70 1 calc PR . .
C401 C 1.4651(7) 0.1799(5) 0.2559(3) 0.052(2) Uani 0.50 1 d PU . .
H40D H 1.4836 0.2040 0.2377 0.078 Uiso 0.50 1 calc PR . .
H40E H 1.5121 0.1734 0.2724 0.078 Uiso 0.50 1 calc PR . .
H40F H 1.4212 0.2032 0.2655 0.078 Uiso 0.50 1 calc PR . .
C402 C 1.4331(6) 0.1194(5) 0.2442(2) 0.049(2) Uani 0.50 1 d PU . .
H40G H 1.4223 0.0928 0.2631 0.058 Uiso 0.50 1 calc PR . .
H40H H 1.4754 0.0980 0.2324 0.058 Uiso 0.50 1 calc PR . .
C403 C 1.3555(6) 0.1260(5) 0.2224(3) 0.051(2) Uani 0.50 1 d PU . .
H40I H 1.3659 0.1557 0.2048 0.061 Uiso 0.50 1 calc PR . .
H40J H 1.3128 0.1452 0.2350 0.061 Uiso 0.50 1 calc PR . .
C404 C 1.3204(7) 0.0661(5) 0.2071(3) 0.060(3) Uani 0.50 1 d PU . .
H40K H 1.3060 0.0387 0.2251 0.072 Uiso 0.50 1 calc PR . .
H40L H 1.3664 0.0451 0.1972 0.072 Uiso 0.50 1 calc PR . .
C405 C 1.2463(7) 0.0657(5) 0.1818(3) 0.057(3) Uani 0.50 1 d PU . .
H40M H 1.2003 0.0871 0.1916 0.068 Uiso 0.50 1 calc PR . .
H40N H 1.2608 0.0927 0.1637 0.068 Uiso 0.50 1 calc PR . .
C406 C 1.2140(7) 0.0096(6) 0.1681(3) 0.066(3) Uani 0.50 1 d PU . .
H40O H 1.2435 -0.0013 0.1492 0.100 Uiso 0.50 1 calc PR . .
H40P H 1.1547 0.0151 0.1611 0.100 Uiso 0.50 1 calc PR . .
H40Q H 1.2211 -0.0242 0.1843 0.100 Uiso 0.50 1 calc PR . .
C501 C 1.2369(6) 0.4395(4) 0.3463(2) 0.039(2) Uani 0.50 1 d PU . .
H50A H 1.2198 0.4827 0.3506 0.059 Uiso 0.50 1 calc PR . .
H50B H 1.2951 0.4393 0.3416 0.059 Uiso 0.50 1 calc PR . .
H50C H 1.2306 0.4133 0.3654 0.059 Uiso 0.50 1 calc PR . .
C502 C 1.1860(7) 0.4152(5) 0.3190(3) 0.056(3) Uani 0.50 1 d PU . .
H50D H 1.2079 0.3729 0.3145 0.067 Uiso 0.50 1 calc PR . .
H50E H 1.1959 0.4420 0.3001 0.067 Uiso 0.50 1 calc PR . .
C503 C 1.0942(7) 0.4088(5) 0.3190(3) 0.058(3) Uani 0.50 1 d PU . .
H50F H 1.0707 0.4512 0.3220 0.070 Uiso 0.50 1 calc PR . .
H50G H 1.0716 0.3934 0.2973 0.070 Uiso 0.50 1 calc PR . .
C504 C 1.0674(7) 0.3715(6) 0.3410(3) 0.063(3) Uani 0.50 1 d PU . .
H50H H 1.0900 0.3875 0.3626 0.075 Uiso 0.50 1 calc PR . .
H50I H 1.0926 0.3296 0.3383 0.075 Uiso 0.50 1 calc PR . .
C505 C 0.9646(7) 0.3604(5) 0.3424(3) 0.058(3) Uani 0.50 1 d PU . .
H50J H 0.9585 0.3290 0.3597 0.070 Uiso 0.50 1 calc PR . .
H50K H 0.9421 0.4005 0.3500 0.070 Uiso 0.50 1 calc PR . .
C506 C 0.9255(12) 0.3465(9) 0.3224(5) 0.109(5) Uani 0.50 1 d PU . .
H50L H 0.9339 0.3737 0.3039 0.164 Uiso 0.50 1 calc PR . .
H50M H 0.8677 0.3497 0.3275 0.164 Uiso 0.50 1 calc PR . .
H50N H 0.9377 0.3028 0.3170 0.164 Uiso 0.50 1 calc PR . .
C601 C 0.4598(10) 0.5274(8) 0.3344(4) 0.046(4) Uani 0.30 1 d PU . .
H60A H 0.4023 0.5236 0.3398 0.069 Uiso 0.30 1 calc PR . .
H60B H 0.4602 0.5335 0.3109 0.069 Uiso 0.30 1 calc PR . .
H60C H 0.4864 0.5635 0.3459 0.069 Uiso 0.30 1 calc PR . .
C602 C 0.5053(12) 0.4701(9) 0.3442(5) 0.057(4) Uani 0.30 1 d PU . .
H60D H 0.5655 0.4784 0.3439 0.069 Uiso 0.30 1 calc PR . .
H60E H 0.4900 0.4370 0.3278 0.069 Uiso 0.30 1 calc PR . .
C603 C 0.4888(14) 0.4429(11) 0.3804(6) 0.072(6) Uani 0.30 1 d PU . .
H60F H 0.4281 0.4385 0.3813 0.087 Uiso 0.30 1 calc PR . .
H60G H 0.5135 0.4004 0.3829 0.087 Uiso 0.30 1 calc PR . .
C604 C 0.5176(10) 0.4763(7) 0.4041(4) 0.043(3) Uani 0.30 1 d PU . .
H60H H 0.4954 0.5193 0.4001 0.051 Uiso 0.30 1 calc PR . .
H60I H 0.5784 0.4789 0.4031 0.051 Uiso 0.30 1 calc PR . .
C605 C 0.5050(14) 0.4608(11) 0.4369(6) 0.071(5) Uani 0.30 1 d PU . .
H60J H 0.5218 0.4162 0.4396 0.085 Uiso 0.30 1 calc PR . .
H60K H 0.4440 0.4617 0.4378 0.085 Uiso 0.30 1 calc PR . .
C606 C 0.5424(17) 0.4946(13) 0.4683(7) 0.094(8) Uani 0.30 1 d PU . .
H60L H 0.5945 0.4739 0.4765 0.141 Uiso 0.30 1 calc PR . .
H60M H 0.5030 0.4924 0.4848 0.141 Uiso 0.30 1 calc PR . .
H60N H 0.5534 0.5387 0.4634 0.141 Uiso 0.30 1 calc PR . .

loop_
_atom_site_aniso_label
_atom_site_aniso_U_11
_atom_site_aniso_U_22
_atom_site_aniso_U_33
_atom_site_aniso_U_23
_atom_site_aniso_U_13
_atom_site_aniso_U_12
C1 0.084(4) 0.047(3) 0.059(3) -0.006(3) 0.031(3) 0.000(3)
C2 0.058(3) 0.061(3) 0.065(4) -0.010(3) 0.006(3) 0.006(3)
C3 0.078(4) 0.063(4) 0.049(3) -0.004(3) 0.010(3) 0.008(3)
C4 0.119(6) 0.093(5) 0.046(3) 0.019(3) 0.027(4) 0.025(4)
C5 0.056(3) 0.044(3) 0.069(4) 0.024(3) -0.003(3) 0.000(2)
C6 0.095(5) 0.060(4) 0.054(3) 0.019(3) -0.015(3) -0.008(3)
C7 0.059(4) 0.043(3) 0.104(5) 0.017(3) -0.003(3) 0.007(3)
C8 0.057(3) 0.054(3) 0.050(3) 0.000(2) -0.007(2) -0.006(3)
C9 0.045(3) 0.042(3) 0.059(3) 0.006(2) -0.006(2) -0.010(2)
C10 0.043(3) 0.055(3) 0.065(3) -0.008(3) 0.002(2) -0.001(2)
C11 0.060(3) 0.055(3) 0.041(3) 0.000(2) 0.010(2) -0.003(3)
C12 0.052(3) 0.072(4) 0.048(3) 0.003(3) 0.008(2) 0.005(3)
C13 0.062(3) 0.068(4) 0.042(3) -0.006(3) 0.006(2) -0.006(3)
C14 0.073(4) 0.078(4) 0.051(3) -0.023(3) -0.006(3) 0.022(3)
C15 0.070(4) 0.052(3) 0.055(3) 0.010(3) -0.010(3) 0.000(3)
C16 0.062(4) 0.087(5) 0.091(5) 0.048(4) -0.014(3) -0.010(3)
C17 0.077(4) 0.047(3) 0.061(3) -0.002(3) 0.024(3) 0.006(3)
C18 0.055(3) 0.051(3) 0.089(4) -0.004(3) 0.021(3) 0.001(3)
C19 0.044(3) 0.078(4) 0.042(3) 0.006(3) 0.008(2) -0.007(3)
C20 0.043(3) 0.065(3) 0.053(3) 0.015(3) 0.007(2) -0.007(2)
C21 0.045(3) 0.054(3) 0.046(3) 0.000(2) 0.008(2) 0.003(2)
C22 0.056(3) 0.067(4) 0.043(3) -0.004(2) -0.012(2) 0.004(3)
C23 0.049(3) 0.065(4) 0.059(3) -0.011(3) -0.007(2) -0.016(3)
C24 0.048(3) 0.075(4) 0.042(3) -0.011(3) -0.009(2) -0.004(3)
C25 0.076(4) 0.076(4) 0.065(4) -0.002(3) -0.012(3) -0.001(3)
C26 0.134(7) 0.050(4) 0.122(7) -0.015(4) -0.051(6) -0.006(4)
C27 0.072(4) 0.070(4) 0.064(4) 0.006(3) -0.007(3) -0.014(3)
C28 0.081(4) 0.069(4) 0.043(3) 0.011(3) -0.004(3) 0.001(3)
C29 0.083(5) 0.083(5) 0.083(5) 0.019(4) -0.015(4) -0.030(4)
C30 0.048(3) 0.085(4) 0.059(3) -0.027(3) 0.001(3) -0.003(3)
C31 0.098(5) 0.055(3) 0.054(3) 0.000(3) -0.018(3) -0.007(3)
C32 0.078(4) 0.073(4) 0.075(4) 0.022(3) 0.001(3) -0.019(3)
C33 0.053(3) 0.066(4) 0.044(3) 0.012(3) 0.002(3) 0.006(3)
C35 0.047(3) 0.054(3) 0.053(3) 0.011(3) -0.003(3) -0.004(3)
C37 0.062(4) 0.052(3) 0.055(3) 0.015(3) -0.006(3) -0.001(3)
C34 0.051(7) 0.052(7) 0.048(6) 0.001(4) 0.002(4) 0.002(5)
C36 0.071(8) 0.073(8) 0.069(8) 0.004(5) 0.004(5) 0.005(5)
C38 0.063(7) 0.063(7) 0.060(7) 0.004(5) 0.005(5) 0.000(5)
C39 0.045(3) 0.064(4) 0.069(4) -0.006(3) 0.012(3) 0.005(3)
C40 0.057(3) 0.041(3) 0.081(4) -0.006(3) 0.011(3) 0.008(3)
C41 0.057(3) 0.049(3) 0.061(3) -0.008(3) 0.018(3) 0.009(3)
C42 0.053(3) 0.052(3) 0.063(3) 0.009(3) 0.008(3) -0.004(3)
C43 0.056(3) 0.052(3) 0.045(3) -0.003(2) 0.005(2) -0.009(2)
C44 0.069(4) 0.047(3) 0.055(3) -0.011(2) -0.003(3) -0.002(3)
C45 0.059(3) 0.042(3) 0.085(4) -0.010(3) 0.012(3) -0.008(3)
C46 0.043(3) 0.054(3) 0.056(3) -0.013(2) 0.014(2) -0.008(2)
C47 0.056(3) 0.063(3) 0.033(2) 0.009(2) 0.008(2) 0.006(3)
C48 0.049(3) 0.051(3) 0.038(2) 0.007(2) 0.008(2) 0.007(2)
C49 0.062(3) 0.046(3) 0.032(2) -0.004(2) 0.000(2) 0.007(2)
C50 0.058(3) 0.058(3) 0.055(3) 0.019(3) -0.016(3) -0.013(3)
C51 0.048(3) 0.037(3) 0.054(3) -0.004(2) 0.006(2) -0.005(2)
C52 0.064(4) 0.051(3) 0.073(4) -0.004(3) -0.012(3) 0.001(3)
C53 0.058(3) 0.061(3) 0.033(2) 0.003(2) 0.001(2) -0.006(3)
C54 0.054(3) 0.069(4) 0.043(3) -0.014(3) 0.007(2) -0.011(3)
C55 0.048(3) 0.049(3) 0.055(3) 0.010(2) 0.008(2) -0.005(2)
C56 0.048(3) 0.048(3) 0.040(2) 0.010(2) 0.001(2) -0.003(2)
C57 0.057(3) 0.044(3) 0.040(2) -0.006(2) 0.002(2) -0.006(2)
C58 0.043(3) 0.040(3) 0.057(3) -0.005(2) 0.004(2) -0.002(2)
C59 0.046(3) 0.048(3) 0.072(4) 0.008(3) 0.002(3) -0.010(2)
C60 0.043(3) 0.048(3) 0.055(3) 0.011(2) 0.010(2) -0.004(2)
C61 0.046(3) 0.037(3) 0.041(2) 0.000(2) -0.009(2) 0.000(2)
C62 0.045(3) 0.045(3) 0.044(3) 0.011(2) 0.005(2) -0.001(2)
C63 0.051(3) 0.033(2) 0.058(3) 0.014(2) 0.000(2) 0.000(2)
C64 0.050(3) 0.037(3) 0.051(3) -0.001(2) -0.004(2) 0.000(2)
C65 0.047(3) 0.088(4) 0.032(2) 0.004(3) -0.004(2) 0.002(3)
C66 0.046(3) 0.096(5) 0.041(3) -0.021(3) -0.002(2) 0.005(3)
C67 0.040(3) 0.065(3) 0.051(3) -0.016(3) 0.004(2) 0.003(2)
C68 0.033(2) 0.047(3) 0.041(2) 0.003(2) 0.0011(18) -0.002(2)
C69 0.061(4) 0.079(4) 0.059(4) -0.030(3) -0.015(3) 0.022(3)
C70 0.055(4) 0.107(5) 0.048(3) -0.028(3) 0.000(3) 0.015(3)
C71 0.052(3) 0.091(4) 0.035(3) -0.011(3) 0.002(2) 0.004(3)
C72 0.048(3) 0.073(4) 0.035(2) -0.013(2) -0.003(2) 0.002(3)
C73 0.049(3) 0.087(4) 0.034(2) -0.001(3) 0.008(2) 0.007(3)
C74 0.046(3) 0.070(4) 0.036(2) 0.011(2) 0.003(2) 0.000(3)
C75 0.040(3) 0.043(3) 0.048(3) 0.009(2) 0.001(2) 0.005(2)
C76 0.057(3) 0.050(3) 0.037(2) -0.006(2) 0.001(2) 0.002(2)
C77 0.063(3) 0.071(4) 0.033(2) -0.004(2) 0.002(2) 0.008(3)
C78 0.055(3) 0.058(3) 0.035(2) 0.005(2) 0.009(2) -0.001(2)
C79 0.048(3) 0.041(3) 0.038(2) 0.011(2) 0.005(2) 0.001(2)
C80 0.043(3) 0.036(2) 0.034(2) 0.0067(18) -0.0016(18) 0.002(2)
C81 0.044(3) 0.042(3) 0.046(3) 0.000(2) 0.002(2) -0.005(2)
C82 0.047(3) 0.038(2) 0.038(2) 0.0024(19) 0.002(2) 0.006(2)
C83 0.053(3) 0.041(3) 0.056(3) 0.013(2) -0.007(2) 0.000(2)
C84 0.043(3) 0.038(2) 0.036(2) -0.0017(19) -0.0001(19) 0.000(2)
C85 0.038(2) 0.044(3) 0.044(3) 0.003(2) -0.0039(19) -0.003(2)
C86 0.044(3) 0.032(2) 0.039(2) -0.0024(18) -0.0020(19) -0.0025(19)
C87 0.038(2) 0.032(2) 0.035(2) 0.0045(18) -0.0018(17) -0.0055(19)
C88 0.039(2) 0.039(3) 0.041(2) 0.0018(19) -0.0028(19) 0.000(2)
C89 0.045(3) 0.050(3) 0.035(2) 0.012(2) 0.0023(19) 0.003(2)
C90 0.039(2) 0.047(3) 0.032(2) 0.0036(19) 0.0015(18) 0.005(2)
C91 0.042(3) 0.065(3) 0.035(2) -0.004(2) -0.0014(19) -0.002(2)
C92 0.039(2) 0.039(2) 0.044(2) 0.011(2) -0.0012(19) -0.002(2)
C93 0.045(3) 0.063(3) 0.042(3) 0.018(2) -0.001(2) 0.003(2)
C94 0.037(2) 0.034(2) 0.048(3) -0.001(2) 0.0066(19) -0.0002(19)
C95 0.041(3) 0.037(3) 0.059(3) -0.006(2) 0.011(2) 0.005(2)
C96 0.044(3) 0.046(3) 0.035(2) 0.002(2) 0.0070(19) 0.002(2)
C97 0.042(2) 0.036(2) 0.032(2) 0.0008(18) 0.0046(18) 0.010(2)
C98 0.046(3) 0.042(3) 0.034(2) -0.0071(19) 0.0043(19) 0.004(2)
C99 0.038(2) 0.049(3) 0.041(2) -0.004(2) 0.0084(19) 0.000(2)
C100 0.034(2) 0.048(3) 0.031(2) 0.0018(19) 0.0046(17) -0.004(2)
C101 0.037(2) 0.065(3) 0.035(2) 0.006(2) 0.0015(19) -0.010(2)
C102 0.039(2) 0.038(2) 0.034(2) 0.0067(18) -0.0007(18) -0.0020(19)
C103 0.041(3) 0.051(3) 0.037(2) 0.006(2) 0.0047(19) -0.002(2)
C104 0.041(3) 0.039(2) 0.035(2) -0.0023(19) -0.0009(19) -0.003(2)
C105 0.044(3) 0.054(3) 0.044(3) -0.006(2) -0.004(2) 0.000(2)
C106 0.046(3) 0.058(3) 0.037(2) -0.005(2) -0.001(2) 0.001(2)
C107 0.041(3) 0.049(3) 0.037(2) -0.006(2) 0.0001(19) 0.001(2)
C108 0.048(3) 0.053(3) 0.049(3) -0.011(2) -0.011(2) 0.009(2)
N1 0.041(2) 0.037(2) 0.0298(17) 0.0040(15) 0.0004(15) 0.0015(16)
N2 0.041(2) 0.0337(19) 0.0355(18) 0.0013(15) 0.0009(15) -0.0026(16)
N3 0.038(2) 0.038(2) 0.0325(18) 0.0040(15) -0.0015(15) -0.0056(16)
N4 0.038(2) 0.045(2) 0.0348(19) -0.0013(16) 0.0020(15) -0.0015(17)
N5 0.040(2) 0.0340(19) 0.0332(18) 0.0026(15) 0.0039(15) 0.0022(16)
N6 0.039(2) 0.048(2) 0.0316(18) 0.0018(16) 0.0038(15) 0.0016(18)
K7 0.0423(6) 0.0464(6) 0.0439(5) -0.0044(4) -0.0012(4) -0.0056(5)
K8 0.0517(6) 0.0483(6) 0.0388(5) 0.0129(4) 0.0011(4) 0.0022(5)
K9 0.0566(7) 0.1081(11) 0.0424(6) -0.0173(7) 0.0043(5) 0.0298(7)
Ni1 0.0390(3) 0.0341(3) 0.0285(3) 0.0027(2) -0.0009(2) -0.0017(2)
Ni2 0.0355(3) 0.0413(3) 0.0315(3) -0.0014(2) 0.0013(2) -0.0019(2)
Ni3 0.0393(3) 0.0356(3) 0.0274(3) 0.0027(2) 0.0034(2) 0.0036(2)
C109 0.039(2) 0.046(3) 0.033(2) 0.003(2) 0.0009(19) 0.001(2)
O1 0.0419(17) 0.0359(17) 0.0397(16) 0.0047(13) -0.0041(13) -0.0080(14)
O2 0.0421(17) 0.0385(17) 0.0390(16) 0.0083(14) -0.0038(13) -0.0037(14)
O3 0.0458(18) 0.0444(19) 0.0425(17) 0.0083(14) -0.0097(14) -0.0028(15)
C110 0.040(3) 0.043(3) 0.036(2) -0.0011(19) 0.0047(19) 0.003(2)
O4 0.0376(17) 0.0494(19) 0.0353(16) -0.0040(14) 0.0044(13) -0.0041(14)
O5 0.0347(18) 0.061(2) 0.0476(19) -0.0098(16) 0.0075(14) -0.0014(15)
O6 0.0422(18) 0.058(2) 0.0356(16) -0.0090(15) 0.0021(13) 0.0001(16)
C111 0.041(2) 0.039(2) 0.036(2) 0.0001(19) 0.0088(19) 0.008(2)
O7 0.054(2) 0.049(2) 0.0425(18) 0.0057(15) 0.0024(15) 0.0185(17)
O8 0.0494(19) 0.0500(19) 0.0276(15) 0.0028(13) 0.0042(13) 0.0105(15)
O9 0.0449(18) 0.0429(17) 0.0299(15) 0.0029(13) 0.0042(13) 0.0072(14)
C201 0.052(4) 0.052(4) 0.053(4) -0.008(3) -0.002(3) 0.012(4)
C202 0.045(4) 0.053(4) 0.051(4) -0.011(3) -0.003(3) 0.000(3)
C203 0.059(4) 0.062(4) 0.053(4) -0.006(4) 0.013(4) 0.007(4)
C204 0.040(4) 0.048(4) 0.055(4) -0.003(3) 0.004(3) 0.004(3)
C205 0.085(5) 0.077(5) 0.078(5) 0.000(4) 0.013(4) 0.013(4)
C206 0.065(4) 0.051(4) 0.045(4) -0.004(3) 0.003(3) 0.015(4)
C301 0.121(6) 0.104(5) 0.116(6) 0.006(4) 0.021(4) -0.001(4)
C302 0.062(4) 0.057(4) 0.064(4) 0.008(3) 0.011(3) -0.010(3)
C303 0.067(4) 0.070(4) 0.069(4) 0.015(3) 0.015(3) 0.009(3)
C304 0.054(3) 0.038(3) 0.049(3) 0.002(3) 0.005(3) 0.001(3)
C305 0.046(3) 0.047(3) 0.051(3) 0.003(3) 0.004(3) -0.001(3)
C306 0.062(4) 0.054(4) 0.065(4) -0.003(3) 0.012(3) 0.004(3)
C401 0.053(4) 0.060(4) 0.046(4) 0.009(3) 0.015(3) 0.016(4)
C402 0.045(4) 0.057(4) 0.046(4) 0.014(3) 0.013(3) 0.009(3)
C403 0.046(4) 0.058(4) 0.051(4) 0.024(3) 0.020(3) 0.011(3)
C404 0.052(4) 0.059(4) 0.072(5) 0.015(4) 0.022(4) 0.003(4)
C405 0.051(4) 0.054(4) 0.068(4) 0.020(4) 0.017(4) 0.015(4)
C406 0.055(4) 0.063(5) 0.082(5) 0.014(4) 0.009(4) 0.010(4)
C501 0.042(4) 0.026(3) 0.049(4) -0.006(3) 0.005(3) -0.001(3)
C502 0.064(4) 0.045(4) 0.059(4) 0.009(4) 0.013(4) -0.007(4)
C503 0.064(5) 0.048(4) 0.064(4) -0.020(4) 0.008(4) 0.010(4)
C504 0.069(5) 0.064(5) 0.056(4) -0.010(4) 0.012(4) 0.026(4)
C505 0.056(4) 0.053(4) 0.062(4) -0.007(4) -0.010(4) 0.009(4)
C506 0.119(7) 0.101(7) 0.111(7) 0.011(5) 0.022(5) 0.006(5)
C601 0.043(5) 0.045(5) 0.049(5) 0.000(4) 0.004(4) -0.003(4)
C602 0.057(6) 0.059(6) 0.055(6) -0.008(4) 0.001(4) 0.004(4)
C603 0.070(7) 0.073(7) 0.074(7) 0.000(5) 0.006(5) 0.000(5)
C604 0.041(5) 0.044(5) 0.044(5) 0.001(4) 0.011(4) 0.008(4)
C605 0.067(7) 0.072(7) 0.074(7) 0.000(5) 0.004(5) 0.008(5)
C606 0.093(9) 0.094(9) 0.095(9) -0.004(5) 0.008(5) 0.004(5)

loop_
_atom_type_symbol
_atom_type_description
_atom_type_scat_dispersion_real
_atom_type_scat_dispersion_imag
_atom_type_scat_source
C C 0.0033 0.0016 'International Tables Vol C Tables 4.2.6.8 and 6.1.1.4'
H H 0.0000 0.0000 'International Tables Vol C Tables 4.2.6.8 and 6.1.1.4'
N N 0.0061 0.0033 'International Tables Vol C Tables 4.2.6.8 and 6.1.1.4'
K K 0.2009 0.2494 'International Tables Vol C Tables 4.2.6.8 and 6.1.1.4'
Ni Ni 0.3393 1.1124 'International Tables Vol C Tables 4.2.6.8 and 6.1.1.4'
O O 0.0106 0.0060 'International Tables Vol C Tables 4.2.6.8 and 6.1.1.4'

loop_
_exptl_crystal_face_index_h
_exptl_crystal_face_index_k
_exptl_crystal_face_index_l
_exptl_crystal_face_perp_dist
0 0 1 0.0570
0 0 -1 0.0830
0 -1 0 0.0940
-4 0 -3 0.2130
4 0 3 0.2170
0 1 0 0.1080

loop_
_geom_angle_atom_site_label_1
_geom_angle_atom_site_label_2
_geom_angle_atom_site_label_3
_geom_angle
_geom_angle_site_symmetry_1
_geom_angle_site_symmetry_3
C46 C1 H1A 109.5 . .
C46 C1 H1B 109.5 . .
H1A C1 H1B 109.5 . .
C46 C1 H1C 109.5 . .
H1A C1 H1C 109.5 . .
H1B C1 H1C 109.5 . .
C46 C2 H2A 109.5 . .
C46 C2 H2B 109.5 . .
H2A C2 H2B 109.5 . .
C46 C2 H2C 109.5 . .
H2A C2 H2C 109.5 . .
H2B C2 H2C 109.5 . .
C47 C3 H3A 109.5 . .
C47 C3 H3B 109.5 . .
H3A C3 H3B 109.5 . .
C47 C3 H3C 109.5 . .
H3A C3 H3C 109.5 . .
H3B C3 H3C 109.5 . .
C47 C4 H4A 109.5 . .
C47 C4 H4B 109.5 . .
H4A C4 H4B 109.5 . .
C47 C4 H4C 109.5 . .
H4A C4 H4C 109.5 . .
H4B C4 H4C 109.5 . .
C83 C5 H5A 109.5 . .
C83 C5 H5B 109.5 . .
H5A C5 H5B 109.5 . .
C83 C5 H5C 109.5 . .
H5A C5 H5C 109.5 . .
H5B C5 H5C 109.5 . .
C83 C6 H6A 109.5 . .
C83 C6 H6B 109.5 . .
H6A C6 H6B 109.5 . .
C83 C6 H6C 109.5 . .
H6A C6 H6C 109.5 . .
H6B C6 H6C 109.5 . .
C83 C7 H7A 109.5 . .
C83 C7 H7B 109.5 . .
H7A C7 H7B 109.5 . .
C83 C7 H7C 109.5 . .
H7A C7 H7C 109.5 . .
H7B C7 H7C 109.5 . .
C85 C8 H8A 109.5 . .
C85 C8 H8B 109.5 . .
H8A C8 H8B 109.5 . .
C85 C8 H8C 109.5 . .
H8A C8 H8C 109.5 . .
H8B C8 H8C 109.5 . .
C85 C9 H9A 109.5 . .
C85 C9 H9B 109.5 . .
H9A C9 H9B 109.5 . .
C85 C9 H9C 109.5 . .
H9A C9 H9C 109.5 . .
H9B C9 H9C 109.5 . .
C85 C10 H10A 109.5 . .
C85 C10 H10B 109.5 . .
H10A C10 H10B 109.5 . .
C85 C10 H10C 109.5 . .
H10A C10 H10C 109.5 . .
H10B C10 H10C 109.5 . .
C48 C11 H11A 109.5 . .
C48 C11 H11B 109.5 . .
H11A C11 H11B 109.5 . .
C48 C11 H11C 109.5 . .
H11A C11 H11C 109.5 . .
H11B C11 H11C 109.5 . .
C48 C12 H12A 109.5 . .
C48 C12 H12B 109.5 . .
H12A C12 H12B 109.5 . .
C48 C12 H12C 109.5 . .
H12A C12 H12C 109.5 . .
H12B C12 H12C 109.5 . .
C49 C13 H13A 109.5 . .
C49 C13 H13B 109.5 . .
H13A C13 H13B 109.5 . .
C49 C13 H13C 109.5 . .
H13A C13 H13C 109.5 . .
H13B C13 H13C 109.5 . .
C49 C14 H14A 109.5 . .
C49 C14 H14B 109.5 . .
H14A C14 H14B 109.5 . .
C49 C14 H14C 109.5 . .
H14A C14 H14C 109.5 . .
H14B C14 H14C 109.5 . .
C50 C15 H15A 109.5 . .
C50 C15 H15B 109.5 . .
H15A C15 H15B 109.5 . .
C50 C15 H15C 109.5 . .
H15A C15 H15C 109.5 . .
H15B C15 H15C 109.5 . .
C50 C16 H16A 109.5 . .
C50 C16 H16B 109.5 . .
H16A C16 H16B 109.5 . .
C50 C16 H16C 109.5 . .
H16A C16 H16C 109.5 . .
H16B C16 H16C 109.5 . .
C51 C17 H17A 109.5 . .
C51 C17 H17B 109.5 . .
H17A C17 H17B 109.5 . .
C51 C17 H17C 109.5 . .
H17A C17 H17C 109.5 . .
H17B C17 H17C 109.5 . .
C51 C18 H18A 109.5 . .
C51 C18 H18B 109.5 . .
H18A C18 H18B 109.5 . .
C51 C18 H18C 109.5 . .
H18A C18 H18C 109.5 . .
H18B C18 H18C 109.5 . .
C103 C19 H19A 109.5 . .
C103 C19 H19B 109.5 . .
H19A C19 H19B 109.5 . .
C103 C19 H19C 109.5 . .
H19A C19 H19C 109.5 . .
H19B C19 H19C 109.5 . .
C103 C20 H20A 109.5 . .
C103 C20 H20B 109.5 . .
H20A C20 H20B 109.5 . .
C103 C20 H20C 109.5 . .
H20A C20 H20C 109.5 . .
H20B C20 H20C 109.5 . .
C103 C21 H21A 109.5 . .
C103 C21 H21B 109.5 . .
H21A C21 H21B 109.5 . .
C103 C21 H21C 109.5 . .
H21A C21 H21C 109.5 . .
H21B C21 H21C 109.5 . .
C105 C22 H22A 109.5 . .
C105 C22 H22B 109.5 . .
H22A C22 H22B 109.5 . .
C105 C22 H22C 109.5 . .
H22A C22 H22C 109.5 . .
H22B C22 H22C 109.5 . .
C105 C23 H23A 109.5 . .
C105 C23 H23B 109.5 . .
H23A C23 H23B 109.5 . .
C105 C23 H23C 109.5 . .
H23A C23 H23C 109.5 . .
H23B C23 H23C 109.5 . .
C105 C24 H24A 109.5 . .
C105 C24 H24B 109.5 . .
H24A C24 H24B 109.5 . .
C105 C24 H24C 109.5 . .
H24A C24 H24C 109.5 . .
H24B C24 H24C 109.5 . .
C52 C25 H25A 109.5 . .
C52 C25 H25B 109.5 . .
H25A C25 H25B 109.5 . .
C52 C25 H25C 109.5 . .
H25A C25 H25C 109.5 . .
H25B C25 H25C 109.5 . .
C52 C26 H26A 109.5 . .
C52 C26 H26B 109.5 . .
H26A C26 H26B 109.5 . .
C52 C26 H26C 109.5 . .
H26A C26 H26C 109.5 . .
H26B C26 H26C 109.5 . .
C53 C27 H27A 109.5 . .
C53 C27 H27B 109.5 . .
H27A C27 H27B 109.5 . .
C53 C27 H27C 109.5 . .
H27A C27 H27C 109.5 . .
H27B C27 H27C 109.5 . .
C53 C28 H28A 109.5 . .
C53 C28 H28B 109.5 . .
H28A C28 H28B 109.5 . .
C53 C28 H28C 109.5 . .
H28A C28 H28C 109.5 . .
H28B C28 H28C 109.5 . .
C54 C29 H29A 109.5 . .
C54 C29 H29B 109.5 . .
H29A C29 H29B 109.5 . .
C54 C29 H29C 109.5 . .
H29A C29 H29C 109.5 . .
H29B C29 H29C 109.5 . .
C54 C30 H30A 109.5 . .
C54 C30 H30B 109.5 . .
H30A C30 H30B 109.5 . .
C54 C30 H30C 109.5 . .
H30A C30 H30C 109.5 . .
H30B C30 H30C 109.5 . .
C55 C31 H31A 109.5 . .
C55 C31 H31B 109.5 . .
H31A C31 H31B 109.5 . .
C55 C31 H31C 109.5 . .
H31A C31 H31C 109.5 . .
H31B C31 H31C 109.5 . .
C55 C32 H32A 109.5 . .
C55 C32 H32B 109.5 . .
H32A C32 H32B 109.5 . .
C55 C32 H32C 109.5 . .
H32A C32 H32C 109.5 . .
H32B C32 H32C 109.5 . .
C93 C33 H33A 109.5 . .
C93 C33 H33B 109.5 . .
C93 C33 H33C 109.5 . .
C93 C35 H35A 109.5 . .
C93 C35 H35B 109.5 . .
C93 C35 H35C 109.5 . .
C93 C37 H37A 109.5 . .
C93 C37 H37B 109.5 . .
C93 C37 H37C 109.5 . .
C93 C34 H34A 109.5 . .
C93 C34 H34B 109.5 . .
H34A C34 H34B 109.5 . .
C93 C34 H34C 109.5 . .
H34A C34 H34C 109.5 . .
H34B C34 H34C 109.5 . .
C93 C36 H36A 109.5 . .
C93 C36 H36B 109.5 . .
H36A C36 H36B 109.5 . .
C93 C36 H36C 109.5 . .
H36A C36 H36C 109.5 . .
H36B C36 H36C 109.5 . .
C93 C38 H38A 109.5 . .
C93 C38 H38B 109.5 . .
H38A C38 H38B 109.5 . .
C93 C38 H38C 109.5 . .
H38A C38 H38C 109.5 . .
H38B C38 H38C 109.5 . .
C95 C39 H39A 109.5 . .
C95 C39 H39B 109.5 . .
H39A C39 H39B 109.5 . .
C95 C39 H39C 109.5 . .
H39A C39 H39C 109.5 . .
H39B C39 H39C 109.5 . .
C95 C40 H40A 109.5 . .
C95 C40 H40B 109.5 . .
H40A C40 H40B 109.5 . .
C95 C40 H40C 109.5 . .
H40A C40 H40C 109.5 . .
H40B C40 H40C 109.5 . .
C95 C41 H41A 109.5 . .
C95 C41 H41B 109.5 . .
H41A C41 H41B 109.5 . .
C95 C41 H41C 109.5 . .
H41A C41 H41C 109.5 . .
H41B C41 H41C 109.5 . .
C56 C42 H42A 109.5 . .
C56 C42 H42B 109.5 . .
H42A C42 H42B 109.5 . .
C56 C42 H42C 109.5 . .
H42A C42 H42C 109.5 . .
H42B C42 H42C 109.5 . .
C56 C43 H43A 109.5 . .
C56 C43 H43B 109.5 . .
H43A C43 H43B 109.5 . .
C56 C43 H43C 109.5 . .
H43A C43 H43C 109.5 . .
H43B C43 H43C 109.5 . .
C57 C44 H44A 109.5 . .
C57 C44 H44B 109.5 . .
H44A C44 H44B 109.5 . .
C57 C44 H44C 109.5 . .
H44A C44 H44C 109.5 . .
H44B C44 H44C 109.5 . .
C57 C45 H45A 109.5 . .
C57 C45 H45B 109.5 . .
H45A C45 H45B 109.5 . .
C57 C45 H45C 109.5 . .
H45A C45 H45C 109.5 . .
H45B C45 H45C 109.5 . .
C2 C46 C81 112.3(5) . .
C2 C46 C1 111.8(5) . .
C81 C46 C1 109.5(4) . .
C2 C46 H46 107.7 . .
C81 C46 H46 107.7 . .
C1 C46 H46 107.7 . .
C79 C47 C4 111.4(5) . .
C79 C47 C3 111.3(4) . .
C4 C47 C3 111.2(5) . .
C79 C47 H47 107.5 . .
C4 C47 H47 107.5 . .
C3 C47 H47 107.5 . .
C88 C48 C12 112.6(4) . .
C88 C48 C11 110.1(4) . .
C12 C48 C11 111.0(4) . .
C88 C48 H48 107.6 . .
C12 C48 H48 107.6 . .
C11 C48 H48 107.6 . .
C14 C49 C86 111.3(5) . .
C14 C49 C13 110.7(4) . .
C86 C49 C13 111.5(4) . .
C14 C49 H49 107.7 . .
C86 C49 H49 107.7 . .
C13 C49 H49 107.7 . .
C15 C50 C101 111.7(4) . .
C15 C50 C16 110.6(5) . .
C101 C50 C16 112.3(5) . .
C15 C50 H50 107.3 . .
C101 C50 H50 107.3 . .
C16 C50 H50 107.3 . .
C99 C51 C18 113.4(5) . .
C99 C51 C17 111.4(4) . .
C18 C51 C17 109.8(4) . .
C99 C51 H51 107.3 . .
C18 C51 H51 107.3 . .
C17 C51 H51 107.3 . .
C108 C52 C25 111.0(5) . .
C108 C52 C26 112.3(6) . .
C25 C52 C26 109.2(5) . .
C108 C52 H52 108.1 . .
C25 C52 H52 108.1 . .
C26 C52 H52 108.1 . .
C106 C53 C27 111.9(5) . .
C106 C53 C28 112.0(4) . .
C27 C53 C28 109.7(5) . .
C106 C53 H53 107.7 . .
C27 C53 H53 107.7 . .
C28 C53 H53 107.7 . .
C29 C54 C30 109.0(5) . .
C29 C54 C91 110.6(5) . .
C30 C54 C91 112.8(5) . .
C29 C54 H54 108.1 . .
C30 C54 H54 108.1 . .
C91 C54 H54 108.1 . .
C89 C55 C31 110.5(4) . .
C89 C55 C32 114.8(5) . .
C31 C55 C32 109.4(5) . .
C89 C55 H55 107.3 . .
C31 C55 H55 107.3 . .
C32 C55 H55 107.3 . .
C42 C56 C96 112.5(4) . .
C42 C56 C43 109.9(4) . .
C96 C56 C43 109.8(4) . .
C42 C56 H56 108.2 . .
C96 C56 H56 108.2 . .
C43 C56 H56 108.2 . .
C98 C57 C45 111.0(4) . .
C98 C57 C44 111.8(4) . .
C45 C57 C44 109.3(4) . .
C98 C57 H57 108.2 . .
C45 C57 H57 108.2 . .
C44 C57 H57 108.2 . .
C59 C58 C81 120.8(5) . .
C59 C58 K7 74.7(3) . .
C81 C58 K7 96.0(3) . .
C59 C58 H58 119.6 . .
C81 C58 H58 119.6 . .
K7 C58 H58 99.3 . .
C60 C59 C58 119.7(5) . .
C60 C59 K7 91.9(3) . .
C58 C59 K7 81.7(3) . .
C60 C59 H59 120.2 . .
C58 C59 H59 120.2 . .
K7 C59 H59 96.4 . .
C59 C60 C79 121.8(5) . .
C59 C60 H60 119.1 . .
C79 C60 H60 119.1 . .
C84 C61 C82 130.5(4) . .
C84 C61 H61 114.7 . .
C82 C61 H61 114.7 . .
C88 C62 C63 120.3(5) . .
C88 C62 K8 91.3(3) . 3_756
C63 C62 K8 80.0(3) . 3_756
C88 C62 H62 119.9 . .
C63 C62 H62 119.9 . .
K8 C62 H62 98.8 3_756 .
C64 C63 C62 119.9(4) . .
C64 C63 K8 92.6(3) . 3_756
C62 C63 K8 75.9(3) . 3_756
C64 C63 H63 120.0 . .
C62 C63 H63 120.0 . .
K8 C63 H63 101.4 3_756 .
C63 C64 C86 121.4(5) . .
C63 C64 H64 119.3 . .
C86 C64 H64 119.3 . .
C66 C65 C101 120.6(5) . .
C66 C65 H65 119.7 . .
C101 C65 H65 119.7 . .
C65 C66 C67 120.7(5) . .
C65 C66 K7 93.0(3) . .
C67 C66 K7 77.3(3) . .
C65 C66 H66 119.6 . .
C67 C66 H66 119.6 . .
K7 C66 H66 99.8 . .
C66 C67 C99 121.2(5) . .
C66 C67 K7 79.8(3) . .
C99 C67 K7 92.5(3) . .
C66 C67 H67 119.4 . .
C99 C67 H67 119.4 . .
K7 C67 H67 97.8 . .
C102 C68 C104 130.2(4) . .
C102 C68 H68 114.9 . .
C104 C68 H68 114.9 . .
C108 C69 C70 121.7(6) . .
C108 C69 H69 119.2 . .
C70 C69 H69 119.2 . .
C71 C70 C69 119.6(6) . .
C71 C70 K9 82.8(3) . .
C69 C70 K9 90.3(4) . .
C71 C70 H70 120.2 . .
C69 C70 H70 120.2 . .
K9 C70 H70 96.9 . .
C70 C71 C106 121.4(6) . .
C70 C71 K9 73.4(3) . .
C106 C71 K9 95.1(3) . .
C70 C71 H71 119.3 . .
C106 C71 H71 119.3 . .
K9 C71 H71 101.5 . .
C73 C72 C91 121.3(5) . .
C73 C72 K9 80.5(3) . .
C91 C72 K9 93.2(3) . .
C73 C72 H72 119.3 . .
C91 C72 H72 119.3 . .
K9 C72 H72 96.4 . .
C72 C73 C74 120.4(5) . .
C72 C73 K9 75.8(3) . .
C74 C73 K9 93.6(3) . .
C72 C73 H73 119.8 . .
C74 C73 H73 119.8 . .
K9 C73 H73 100.5 . .
C73 C74 C89 120.9(5) . .
C73 C74 H74 119.6 . .
C89 C74 H74 119.6 . .
C94 C75 C92 130.4(4) . .
C94 C75 H75 114.8 . .
C92 C75 H75 114.8 . .
C98 C76 C77 121.6(5) . .
C98 C76 H76 119.2 . .
C77 C76 H76 119.2 . .
C78 C77 C76 119.3(5) . .
C78 C77 K8 76.0(3) . .
C76 C77 K8 92.9(3) . .
C78 C77 H77 120.4 . .
C76 C77 H77 120.4 . .
K8 C77 H77 101.0 . .
C77 C78 C96 120.9(5) . .
C77 C78 K8 79.5(3) . .
C96 C78 K8 92.6(3) . .
C77 C78 H78 119.5 . .
C96 C78 H78 119.5 . .
K8 C78 H78 98.0 . .
C80 C79 C60 117.9(5) . .
C80 C79 C47 122.0(4) . .
C60 C79 C47 120.1(5) . .
C79 C80 C81 120.9(4) . .
C79 C80 N2 119.7(4) . .
C81 C80 N2 119.1(4) . .
C58 C81 C80 119.0(5) . .
C58 C81 C46 119.5(5) . .
C80 C81 C46 121.5(4) . .
N2 C82 C61 120.8(4) . .
N2 C82 C83 125.8(4) . .
C61 C82 C83 113.4(4) . .
C7 C83 C5 105.6(5) . .
C7 C83 C6 110.3(5) . .
C5 C83 C6 106.8(5) . .
C7 C83 C82 108.6(4) . .
C5 C83 C82 118.6(4) . .
C6 C83 C82 106.9(4) . .
N1 C84 C61 120.3(4) . .
N1 C84 C85 126.3(4) . .
C61 C84 C85 113.4(4) . .
C8 C85 C9 105.3(4) . .
C8 C85 C10 109.0(4) . .
C9 C85 C10 105.8(4) . .
C8 C85 C84 109.2(4) . .
C9 C85 C84 119.5(4) . .
C10 C85 C84 107.7(4) . .
C87 C86 C64 118.2(4) . .
C87 C86 C49 122.7(4) . .
C64 C86 C49 119.1(4) . .
C86 C87 C88 121.2(4) . .
C86 C87 N1 118.8(4) . .
C88 C87 N1 119.5(4) . .
C62 C88 C87 118.9(4) . .
C62 C88 C48 118.2(4) . .
C87 C88 C48 122.9(4) . .
C90 C89 C74 117.9(5) . .
C90 C89 C55 122.1(4) . .
C74 C89 C55 119.9(5) . .
C89 C90 C91 121.3(4) . .
C89 C90 N6 119.6(4) . .
C91 C90 N6 118.6(4) . .
C72 C91 C90 117.8(5) . .
C72 C91 C54 120.3(5) . .
C90 C91 C54 122.0(4) . .
N6 C92 C75 120.1(4) . .
N6 C92 C93 126.2(4) . .
C75 C92 C93 113.7(4) . .
C34 C93 C37 138.7(10) . .
C34 C93 C35 52.1(9) . .
C37 C93 C35 110.4(5) . .
C34 C93 C92 112.5(9) . .
C37 C93 C92 108.7(5) . .
C35 C93 C92 109.7(4) . .
C34 C93 C33 56.4(9) . .
C37 C93 C33 105.1(5) . .
C35 C93 C33 103.6(5) . .
C92 C93 C33 119.0(5) . .
C34 C93 C38 114.1(13) . .
C37 C93 C38 52.5(9) . .
C35 C93 C38 141.4(10) . .
C92 C93 C38 108.7(9) . .
C33 C93 C38 59.2(9) . .
C34 C93 C36 111.0(13) . .
C37 C93 C36 50.4(10) . .
C35 C93 C36 63.1(10) . .
C92 C93 C36 108.9(10) . .
C33 C93 C36 131.7(10) . .
C38 C93 C36 101.0(13) . .
N5 C94 C75 120.3(4) . .
N5 C94 C95 126.1(4) . .
C75 C94 C95 113.6(4) . .
C39 C95 C41 106.8(4) . .
C39 C95 C94 108.1(4) . .
C41 C95 C94 119.0(4) . .
C39 C95 C40 110.0(4) . .
C41 C95 C40 105.7(4) . .
C94 C95 C40 107.0(4) . .
C97 C96 C78 118.7(5) . .
C97 C96 C56 121.7(4) . .
C78 C96 C56 119.6(4) . .
C96 C97 C98 120.8(4) . .
C96 C97 N5 119.8(4) . .
C98 C97 N5 118.9(4) . .
C76 C98 C97 118.6(4) . .
C76 C98 C57 119.7(4) . .
C97 C98 C57 121.8(4) . .
C100 C99 C67 117.1(5) . .
C100 C99 C51 122.1(4) . .
C67 C99 C51 120.9(5) . .
C101 C100 C99 122.5(4) . .
C101 C100 N3 118.6(4) . .
C99 C100 N3 118.7(4) . .
C100 C101 C65 117.9(5) . .
C100 C101 C50 122.1(4) . .
C65 C101 C50 119.9(5) . .
N3 C102 C68 119.9(4) . .
N3 C102 C103 126.8(4) . .
C68 C102 C103 113.3(4) . .
C21 C103 C19 105.3(4) . .
C21 C103 C20 110.5(4) . .
C19 C103 C20 105.8(4) . .
C21 C103 C102 109.4(4) . .
C19 C103 C102 119.2(4) . .
C20 C103 C102 106.4(4) . .
N4 C104 C68 120.6(4) . .
N4 C104 C105 126.2(4) . .
C68 C104 C105 113.2(4) . .
C23 C105 C24 105.7(4) . .
C23 C105 C22 109.4(4) . .
C24 C105 C22 106.0(4) . .
C23 C105 C104 108.8(4) . .
C24 C105 C104 119.2(4) . .
C22 C105 C104 107.4(4) . .
C71 C106 C107 118.2(5) . .
C71 C106 C53 119.2(5) . .
C107 C106 C53 122.6(4) . .
C106 C107 C108 121.7(5) . .
C106 C107 N4 118.7(4) . .
C108 C107 N4 119.2(4) . .
C69 C108 C107 117.5(6) . .
C69 C108 C52 121.0(5) . .
C107 C108 C52 121.5(5) . .
C84 N1 C87 124.1(4) . .
C84 N1 Ni1 125.3(3) . .
C87 N1 Ni1 110.6(3) . .
C82 N2 C80 124.7(4) . .
C82 N2 Ni1 125.3(3) . .
C80 N2 Ni1 109.8(3) . .
C102 N3 C100 122.9(4) . .
C102 N3 Ni2 126.3(3) . .
C100 N3 Ni2 110.7(3) . .
C104 N4 C107 123.7(4) . .
C104 N4 Ni2 125.7(3) . .
C107 N4 Ni2 110.6(3) . .
C94 N5 C97 124.1(4) . .
C94 N5 Ni3 125.7(3) . .
C97 N5 Ni3 110.2(3) . .
C92 N6 C90 123.7(4) . .
C92 N6 Ni3 126.0(3) . .
C90 N6 Ni3 110.3(3) . .
O4 K7 O2 175.55(11) . .
O4 K7 O3 131.37(10) . .
O2 K7 O3 48.33(9) . .
O4 K7 O5 48.25(9) . .
O2 K7 O5 127.32(10) . .
O3 K7 O5 116.61(11) . .
O4 K7 C109 154.11(12) . .
O2 K7 C109 24.92(10) . .
O3 K7 C109 23.66(10) . .
O5 K7 C109 122.67(11) . .
O4 K7 C110 24.85(11) . .
O2 K7 C110 150.69(12) . .
O3 K7 C110 125.41(11) . .
O5 K7 C110 23.53(10) . .
C109 K7 C110 140.26(12) . .
O4 K7 C59 100.26(13) . .
O2 K7 C59 80.54(12) . .
O3 K7 C59 128.21(12) . .
O5 K7 C59 99.38(13) . .
C109 K7 C59 105.43(13) . .
C110 K7 C59 102.64(14) . .
O4 K7 C58 105.30(12) . .
O2 K7 C58 73.70(11) . .
O3 K7 C58 120.55(11) . .
O5 K7 C58 85.80(12) . .
C109 K7 C58 97.17(12) . .
C110 K7 C58 97.43(13) . .
C59 K7 C58 23.64(13) . .
O4 K7 C67 74.08(11) . .
O2 K7 C67 110.25(12) . .
O3 K7 C67 95.07(12) . .
O5 K7 C67 122.01(11) . .
C109 K7 C67 105.97(13) . .
C110 K7 C67 98.50(13) . .
C59 K7 C67 95.78(14) . .
C58 K7 C67 119.42(14) . .
O4 K7 C66 79.94(12) . .
O2 K7 C66 104.45(12) . .
O3 K7 C66 108.07(13) . .
O5 K7 C66 126.12(12) . .
C109 K7 C66 110.44(13) . .
C110 K7 C66 104.29(13) . .
C59 K7 C66 72.97(15) . .
C58 K7 C66 96.61(14) . .
C67 K7 C66 22.84(14) . .
O9 K8 O1 174.46(11) . 3_756
O9 K8 O7 48.36(9) . .
O1 K8 O7 129.89(10) 3_756 .
O9 K8 O3 126.72(10) . 3_756
O1 K8 O3 48.41(9) 3_756 3_756
O7 K8 O3 121.05(11) . 3_756
O9 K8 C109 149.82(12) . 3_756
O1 K8 C109 25.00(11) 3_756 3_756
O7 K8 C109 126.37(12) . 3_756
O3 K8 C109 23.74(10) 3_756 3_756
O9 K8 C111 24.99(10) . .
O1 K8 C111 152.68(12) 3_756 .
O7 K8 C111 23.45(10) . .
O3 K8 C111 126.08(12) 3_756 .
C109 K8 C111 141.38(13) 3_756 .
O9 K8 C78 77.79(12) . .
O1 K8 C78 102.23(12) 3_756 .
O7 K8 C78 124.34(11) . .
O3 K8 C78 76.96(12) 3_756 .
C109 K8 C78 91.71(13) 3_756 .
C111 K8 C78 101.50(13) . .
O9 K8 C77 84.28(12) . .
O1 K8 C77 98.01(13) 3_756 .
O7 K8 C77 131.99(12) . .
O3 K8 C77 91.22(13) 3_756 .
C109 K8 C77 97.86(14) 3_756 .
C111 K8 C77 109.17(13) . .
C78 K8 C77 24.52(13) . .
O9 K8 C62 105.93(11) . 3_756
O1 K8 C62 78.18(11) 3_756 3_756
O7 K8 C62 82.08(12) . 3_756
O3 K8 C62 125.47(11) 3_756 3_756
C109 K8 C62 101.87(12) 3_756 3_756
C111 K8 C62 95.16(13) . 3_756
C78 K8 C62 133.15(14) . 3_756
C77 K8 C62 108.65(14) . 3_756
O9 K8 C63 101.92(12) . 3_756
O1 K8 C63 83.35(11) 3_756 3_756
O7 K8 C63 96.47(12) . 3_756
O3 K8 C63 130.55(11) 3_756 3_756
C109 K8 C63 108.26(12) 3_756 3_756
C111 K8 C63 101.42(13) . 3_756
C78 K8 C63 109.07(14) . 3_756
C77 K8 C63 84.63(14) . 3_756
C62 K8 C63 24.13(12) 3_756 3_756
O6 K9 O8 157.29(13) . .
O6 K9 O7 141.50(11) . .
O8 K9 O7 47.10(9) . .
O6 K9 O5 47.45(9) . .
O8 K9 O5 137.59(10) . .
O7 K9 O5 155.66(12) . .
O6 K9 C111 158.16(12) . .
O8 K9 C111 24.13(10) . .
O7 K9 C111 22.97(10) . .
O5 K9 C111 154.39(12) . .
O6 K9 C110 24.35(11) . .
O8 K9 C110 154.35(12) . .
O7 K9 C110 158.38(12) . .
O5 K9 C110 23.11(10) . .
C111 K9 C110 177.49(13) . .
O6 K9 C70 84.16(13) . .
O8 K9 C70 88.70(13) . .
O7 K9 C70 62.00(14) . .
O5 K9 C70 131.29(13) . .
C111 K9 C70 74.10(14) . .
C110 K9 C70 108.41(14) . .
O6 K9 C72 99.09(12) . .
O8 K9 C72 74.59(11) . .
O7 K9 C72 118.97(12) . .
O5 K9 C72 64.33(12) . .
C111 K9 C72 97.40(13) . .
C110 K9 C72 80.57(13) . .
C70 K9 C72 144.17(18) . .
O6 K9 C73 83.53(12) . .
O8 K9 C73 82.95(12) . .
O7 K9 C73 129.98(12) . .
O5 K9 C73 63.73(12) . .
C111 K9 C73 107.04(13) . .
C110 K9 C73 71.63(13) . .
C70 K9 C73 124.83(19) . .
C72 K9 C73 23.66(13) . .
O6 K9 C71 72.68(12) . .
O8 K9 C71 107.33(12) . .
O7 K9 C71 69.04(12) . .
O5 K9 C71 115.05(12) . .
C111 K9 C71 87.65(13) . .
C110 K9 C71 94.71(13) . .
C70 K9 C71 23.76(16) . .
C72 K9 C71 163.49(17) . .
C73 K9 C71 139.96(16) . .
N2 Ni1 N1 97.74(16) . .
N2 Ni1 O1 165.49(15) . .
N1 Ni1 O1 96.77(14) . .
N2 Ni1 O2 96.66(15) . .
N1 Ni1 O2 165.45(14) . .
O1 Ni1 O2 68.87(13) . .
N2 Ni1 C109 131.06(16) . .
N1 Ni1 C109 131.14(16) . .
O1 Ni1 C109 34.50(15) . .
O2 Ni1 C109 34.40(15) . .
N3 Ni2 N4 97.22(16) . .
N3 Ni2 O4 96.58(15) . .
N4 Ni2 O4 166.03(15) . .
N3 Ni2 O6 165.36(15) . .
N4 Ni2 O6 97.32(15) . .
O4 Ni2 O6 68.97(13) . .
N3 Ni2 C110 130.97(16) . .
N4 Ni2 C110 131.79(16) . .
O4 Ni2 C110 34.40(14) . .
O6 Ni2 C110 34.59(14) . .
N5 Ni3 N6 97.36(16) . .
N5 Ni3 O9 96.83(14) . .
N6 Ni3 O9 165.80(15) . .
N5 Ni3 O8 165.32(14) . .
N6 Ni3 O8 97.22(15) . .
O9 Ni3 O8 68.58(13) . .
N5 Ni3 C111 131.26(16) . .
N6 Ni3 C111 131.24(16) . .
O9 Ni3 C111 34.57(14) . .
O8 Ni3 C111 34.08(14) . .
O3 C109 O2 124.6(4) . .
O3 C109 O1 125.0(4) . .
O2 C109 O1 110.4(4) . .
O3 C109 Ni1 176.7(4) . .
O2 C109 Ni1 55.5(2) . .
O1 C109 Ni1 54.9(2) . .
O3 C109 K8 69.2(3) . 3_756
O2 C109 K8 160.9(3) . 3_756
O1 C109 K8 57.2(2) . 3_756
Ni1 C109 K8 109.84(17) . 3_756
O3 C109 K7 66.5(3) . .
O2 C109 K7 59.1(2) . .
O1 C109 K7 163.6(3) . .
Ni1 C109 K7 112.79(17) . .
K8 C109 K7 128.67(15) 3_756 .
C109 O1 Ni1 90.6(3) . .
C109 O1 K8 97.8(2) . 3_756
Ni1 O1 K8 159.35(17) . 3_756
C109 O2 Ni1 90.1(3) . .
C109 O2 K7 95.9(3) . .
Ni1 O2 K7 162.33(17) . .
C109 O3 K7 89.8(3) . .
C109 O3 K8 87.0(3) . 3_756
K7 O3 K8 153.11(14) . 3_756
O5 C110 O4 124.6(4) . .
O5 C110 O6 125.1(4) . .
O4 C110 O6 110.3(4) . .
O5 C110 Ni2 178.5(4) . .
O4 C110 Ni2 55.1(2) . .
O6 C110 Ni2 55.2(2) . .
O5 C110 K7 67.2(2) . .
O4 C110 K7 58.0(2) . .
O6 C110 K7 165.7(3) . .
Ni2 C110 K7 112.25(16) . .
O5 C110 K9 69.7(2) . .
O4 C110 K9 165.5(3) . .
O6 C110 K9 55.4(2) . .
Ni2 C110 K9 110.63(17) . .
K7 C110 K9 136.55(16) . .
C110 O4 Ni2 90.5(3) . .
C110 O4 K7 97.2(3) . .
Ni2 O4 K7 166.42(17) . .
C110 O5 K7 89.2(3) . .
C110 O5 K9 87.2(3) . .
K7 O5 K9 172.95(14) . .
C110 O6 Ni2 90.2(3) . .
C110 O6 K9 100.2(3) . .
Ni2 O6 K9 169.54(17) . .
O7 C111 O8 126.4(4) . .
O7 C111 O9 123.9(4) . .
O8 C111 O9 109.7(4) . .
O7 C111 Ni3 174.7(4) . .
O8 C111 Ni3 55.1(2) . .
O9 C111 Ni3 54.7(2) . .
O7 C111 K8 68.0(3) . .
O8 C111 K8 163.8(3) . .
O9 C111 K8 56.3(2) . .
Ni3 C111 K8 109.86(16) . .
O7 C111 K9 69.8(2) . .
O8 C111 K9 56.6(2) . .
O9 C111 K9 166.1(3) . .
Ni3 C111 K9 111.47(16) . .
K8 C111 K9 136.88(16) . .
C111 O7 K8 88.6(3) . .
C111 O7 K9 87.3(3) . .
K8 O7 K9 170.31(15) . .
C111 O8 Ni3 90.8(3) . .
C111 O8 K9 99.3(3) . .
Ni3 O8 K9 168.14(16) . .
C111 O9 Ni3 90.7(3) . .
C111 O9 K8 98.7(3) . .
Ni3 O9 K8 163.61(16) . .
C202 C201 H20D 109.5 . .
C202 C201 H20E 109.5 . .
H20D C201 H20E 109.5 . .
C202 C201 H20F 109.5 . .
H20D C201 H20F 109.5 . .
H20E C201 H20F 109.5 . .
C203 C202 C201 117.3(9) . .
C203 C202 H20G 108.0 . .
C201 C202 H20G 108.0 . .
C203 C202 H20H 108.0 . .
C201 C202 H20H 108.0 . .
H20G C202 H20H 107.2 . .
C202 C203 C204 123.6(9) . .
C202 C203 H20I 106.4 . .
C204 C203 H20I 106.4 . .
C202 C203 H20J 106.4 . .
C204 C203 H20J 106.4 . .
H20I C203 H20J 106.5 . .
C205 C204 C203 123.3(10) . .
C205 C204 H20K 106.5 . .
C203 C204 H20K 106.5 . .
C205 C204 H20L 106.5 . .
C203 C204 H20L 106.5 . .
H20K C204 H20L 106.5 . .
C204 C205 C206 126.1(12) . .
C204 C205 H20M 105.8 . .
C206 C205 H20M 105.8 . .
C204 C205 H20N 105.8 . .
C206 C205 H20N 105.8 . .
H20M C205 H20N 106.2 . .
C205 C206 H20O 109.5 . .
C205 C206 H20P 109.5 . .
H20O C206 H20P 109.5 . .
C205 C206 H20Q 109.5 . .
H20O C206 H20Q 109.5 . .
H20P C206 H20Q 109.5 . .
C302 C301 H30D 109.5 . .
C302 C301 H30E 109.5 . .
H30D C301 H30E 109.5 . .
C302 C301 H30F 109.5 . .
H30D C301 H30F 109.5 . .
H30E C301 H30F 109.5 . .
C301 C302 C303 110.1(9) . .
C301 C302 H30G 109.6 . .
C303 C302 H30G 109.6 . .
C301 C302 H30H 109.6 . .
C303 C302 H30H 109.6 . .
H30G C302 H30H 108.1 . .
C304 C303 C302 119.3(7) . .
C304 C303 H30I 107.5 . .
C302 C303 H30I 107.5 . .
C304 C303 H30J 107.5 . .
C302 C303 H30J 107.5 . .
H30I C303 H30J 107.0 . .
C303 C304 C305 118.5(6) . .
C303 C304 H30K 107.7 . .
C305 C304 H30K 107.7 . .
C303 C304 H30L 107.7 . .
C305 C304 H30L 107.7 . .
H30K C304 H30L 107.1 . .
C306 C305 C304 116.6(6) . .
C306 C305 H30M 108.1 . .
C304 C305 H30M 108.1 . .
C306 C305 H30N 108.1 . .
C304 C305 H30N 108.1 . .
H30M C305 H30N 107.3 . .
C305 C306 H30O 109.5 . .
C305 C306 H30P 109.5 . .
H30O C306 H30P 109.5 . .
C305 C306 H30Q 109.5 . .
H30O C306 H30Q 109.5 . .
H30P C306 H30Q 109.5 . .
C402 C401 H40D 109.5 . .
C402 C401 H40E 109.5 . .
H40D C401 H40E 109.5 . .
C402 C401 H40F 109.5 . .
H40D C401 H40F 109.5 . .
H40E C401 H40F 109.5 . .
C401 C402 C403 111.8(9) . .
C401 C402 H40G 109.2 . .
C403 C402 H40G 109.2 . .
C401 C402 H40H 109.2 . .
C403 C402 H40H 109.2 . .
H40G C402 H40H 107.9 . .
C402 C403 C404 116.0(9) . .
C402 C403 H40I 108.3 . .
C404 C403 H40I 108.3 . .
C402 C403 H40J 108.3 . .
C404 C403 H40J 108.3 . .
H40I C403 H40J 107.4 . .
C403 C404 C405 122.3(9) . .
C403 C404 H40K 106.7 . .
C405 C404 H40K 106.7 . .
C403 C404 H40L 106.7 . .
C405 C404 H40L 106.7 . .
H40K C404 H40L 106.6 . .
C406 C405 C404 121.6(10) . .
C406 C405 H40M 106.9 . .
C404 C405 H40M 106.9 . .
C406 C405 H40N 106.9 . .
C404 C405 H40N 106.9 . .
H40M C405 H40N 106.7 . .
C405 C406 H40O 109.5 . .
C405 C406 H40P 109.5 . .
H40O C406 H40P 109.5 . .
C405 C406 H40Q 109.5 . .
H40O C406 H40Q 109.5 . .
H40P C406 H40Q 109.5 . .
C502 C501 H50A 109.5 . .
C502 C501 H50B 109.5 . .
H50A C501 H50B 109.5 . .
C502 C501 H50C 109.5 . .
H50A C501 H50C 109.5 . .
H50B C501 H50C 109.5 . .
C501 C502 C503 122.1(10) . .
C501 C502 H50D 106.8 . .
C503 C502 H50D 106.8 . .
C501 C502 H50E 106.8 . .
C503 C502 H50E 106.8 . .
H50D C502 H50E 106.7 . .
C504 C503 C502 116.9(11) . .
C504 C503 H50F 108.1 . .
C502 C503 H50F 108.1 . .
C504 C503 H50G 108.1 . .
C502 C503 H50G 108.1 . .
H50F C503 H50G 107.3 . .
C503 C504 C505 120.1(11) . .
C503 C504 H50H 107.3 . .
C505 C504 H50H 107.3 . .
C503 C504 H50I 107.3 . .
C505 C504 H50I 107.3 . .
H50H C504 H50I 106.9 . .
C506 C505 C504 123.0(16) . .
C506 C505 H50J 106.6 . .
C504 C505 H50J 106.6 . .
C506 C505 H50K 106.6 . .
C504 C505 H50K 106.6 . .
H50J C505 H50K 106.6 . .
C505 C506 H50L 109.5 . .
C505 C506 H50M 109.5 . .
H50L C506 H50M 109.5 . .
C505 C506 H50N 109.5 . .
H50L C506 H50N 109.5 . .
H50M C506 H50N 109.5 . .
C602 C601 H60A 109.5 . .
C602 C601 H60B 109.5 . .
H60A C601 H60B 109.5 . .
C602 C601 H60C 109.5 . .
H60A C601 H60C 109.5 . .
H60B C601 H60C 109.5 . .
C601 C602 C603 114.9(16) . .
C601 C602 H60D 108.5 . .
C603 C602 H60D 108.5 . .
C601 C602 H60E 108.5 . .
C603 C602 H60E 108.5 . .
H60D C602 H60E 107.5 . .
C604 C603 C602 115.4(18) . .
C604 C603 H60F 108.4 . .
C602 C603 H60F 108.4 . .
C604 C603 H60G 108.4 . .
C602 C603 H60G 108.4 . .
H60F C603 H60G 107.5 . .
C603 C604 C605 122.1(18) . .
C603 C604 H60H 106.8 . .
C605 C604 H60H 106.8 . .
C603 C604 H60I 106.8 . .
C605 C604 H60I 106.8 . .
H60H C604 H60I 106.6 . .
C604 C605 C606 127(2) . .
C604 C605 H60J 105.5 . .
C606 C605 H60J 105.5 . .
C604 C605 H60K 105.5 . .
C606 C605 H60K 105.5 . .
H60J C605 H60K 106.1 . .
C605 C606 H60L 109.5 . .
C605 C606 H60M 109.5 . .
H60L C606 H60M 109.5 . .
C605 C606 H60N 109.5 . .
H60L C606 H60N 109.5 . .
H60M C606 H60N 109.5 . .

loop_
_geom_bond_atom_site_label_1
_geom_bond_atom_site_label_2
_geom_bond_distance
_geom_bond_site_symmetry_2
C1 C46 1.530(8) .
C1 H1A 0.9800 .
C1 H1B 0.9800 .
C1 H1C 0.9800 .
C2 C46 1.504(7) .
C2 H2A 0.9800 .
C2 H2B 0.9800 .
C2 H2C 0.9800 .
C3 C47 1.521(8) .
C3 H3A 0.9800 .
C3 H3B 0.9800 .
C3 H3C 0.9800 .
C4 C47 1.517(7) .
C4 H4A 0.9800 .
C4 H4B 0.9800 .
C4 H4C 0.9800 .
C5 C83 1.540(7) .
C5 H5A 0.9800 .
C5 H5B 0.9800 .
C5 H5C 0.9800 .
C6 C83 1.549(8) .
C6 H6A 0.9800 .
C6 H6B 0.9800 .
C6 H6C 0.9800 .
C7 C83 1.539(8) .
C7 H7A 0.9800 .
C7 H7B 0.9800 .
C7 H7C 0.9800 .
C8 C85 1.531(7) .
C8 H8A 0.9800 .
C8 H8B 0.9800 .
C8 H8C 0.9800 .
C9 C85 1.534(7) .
C9 H9A 0.9800 .
C9 H9B 0.9800 .
C9 H9C 0.9800 .
C10 C85 1.542(7) .
C10 H10A 0.9800 .
C10 H10B 0.9800 .
C10 H10C 0.9800 .
C11 C48 1.536(7) .
C11 H11A 0.9800 .
C11 H11B 0.9800 .
C11 H11C 0.9800 .
C12 C48 1.526(7) .
C12 H12A 0.9800 .
C12 H12B 0.9800 .
C12 H12C 0.9800 .
C13 C49 1.534(8) .
C13 H13A 0.9800 .
C13 H13B 0.9800 .
C13 H13C 0.9800 .
C14 C49 1.498(7) .
C14 H14A 0.9800 .
C14 H14B 0.9800 .
C14 H14C 0.9800 .
C15 C50 1.514(8) .
C15 H15A 0.9800 .
C15 H15B 0.9800 .
C15 H15C 0.9800 .
C16 C50 1.532(8) .
C16 H16A 0.9800 .
C16 H16B 0.9800 .
C16 H16C 0.9800 .
C17 C51 1.535(7) .
C17 H17A 0.9800 .
C17 H17B 0.9800 .
C17 H17C 0.9800 .
C18 C51 1.524(7) .
C18 H18A 0.9800 .
C18 H18B 0.9800 .
C18 H18C 0.9800 .
C19 C103 1.537(7) .
C19 H19A 0.9800 .
C19 H19B 0.9800 .
C19 H19C 0.9800 .
C20 C103 1.542(7) .
C20 H20A 0.9800 .
C20 H20B 0.9800 .
C20 H20C 0.9800 .
C21 C103 1.527(7) .
C21 H21A 0.9800 .
C21 H21B 0.9800 .
C21 H21C 0.9800 .
C22 C105 1.547(7) .
C22 H22A 0.9800 .
C22 H22B 0.9800 .
C22 H22C 0.9800 .
C23 C105 1.531(8) .
C23 H23A 0.9800 .
C23 H23B 0.9800 .
C23 H23C 0.9800 .
C24 C105 1.536(7) .
C24 H24A 0.9800 .
C24 H24B 0.9800 .
C24 H24C 0.9800 .
C25 C52 1.533(8) .
C25 H25A 0.9800 .
C25 H25B 0.9800 .
C25 H25C 0.9800 .
C26 C52 1.545(9) .
C26 H26A 0.9800 .
C26 H26B 0.9800 .
C26 H26C 0.9800 .
C27 C53 1.533(8) .
C27 H27A 0.9800 .
C27 H27B 0.9800 .
C27 H27C 0.9800 .
C28 C53 1.546(7) .
C28 H28A 0.9800 .
C28 H28B 0.9800 .
C28 H28C 0.9800 .
C29 C54 1.517(9) .
C29 H29A 0.9800 .
C29 H29B 0.9800 .
C29 H29C 0.9800 .
C30 C54 1.519(7) .
C30 H30A 0.9800 .
C30 H30B 0.9800 .
C30 H30C 0.9800 .
C31 C55 1.515(8) .
C31 H31A 0.9800 .
C31 H31B 0.9800 .
C31 H31C 0.9800 .
C32 C55 1.530(8) .
C32 H32A 0.9800 .
C32 H32B 0.9800 .
C32 H32C 0.9800 .
C33 C93 1.586(9) .
C33 H33A 0.9800 .
C33 H33B 0.9800 .
C33 H33C 0.9800 .
C35 C93 1.533(8) .
C35 H35A 0.9800 .
C35 H35B 0.9800 .
C35 H35C 0.9800 .
C37 C93 1.510(9) .
C37 H37A 0.9800 .
C37 H37B 0.9800 .
C37 H37C 0.9800 .
C34 C93 1.40(2) .
C34 H34A 0.9800 .
C34 H34B 0.9800 .
C34 H34C 0.9800 .
C36 C93 1.69(3) .
C36 H36A 0.9800 .
C36 H36B 0.9800 .
C36 H36C 0.9800 .
C38 C93 1.59(2) .
C38 H38A 0.9800 .
C38 H38B 0.9800 .
C38 H38C 0.9800 .
C39 C95 1.528(7) .
C39 H39A 0.9800 .
C39 H39B 0.9800 .
C39 H39C 0.9800 .
C40 C95 1.563(7) .
C40 H40A 0.9800 .
C40 H40B 0.9800 .
C40 H40C 0.9800 .
C41 C95 1.532(8) .
C41 H41A 0.9800 .
C41 H41B 0.9800 .
C41 H41C 0.9800 .
C42 C56 1.515(7) .
C42 H42A 0.9800 .
C42 H42B 0.9800 .
C42 H42C 0.9800 .
C43 C56 1.546(7) .
C43 H43A 0.9800 .
C43 H43B 0.9800 .
C43 H43C 0.9800 .
C44 C57 1.529(7) .
C44 H44A 0.9800 .
C44 H44B 0.9800 .
C44 H44C 0.9800 .
C45 C57 1.526(8) .
C45 H45A 0.9800 .
C45 H45B 0.9800 .
C45 H45C 0.9800 .
C46 C81 1.526(7) .
C46 H46 1.0000 .
C47 C79 1.516(7) .
C47 H47 1.0000 .
C48 C88 1.515(7) .
C48 H48 1.0000 .
C49 C86 1.522(6) .
C49 H49 1.0000 .
C50 C101 1.529(8) .
C50 H50 1.0000 .
C51 C99 1.511(7) .
C51 H51 1.0000 .
C52 C108 1.509(9) .
C52 H52 1.0000 .
C53 C106 1.508(8) .
C53 H53 1.0000 .
C54 C91 1.520(7) .
C54 H54 1.0000 .
C55 C89 1.501(7) .
C55 H55 1.0000 .
C56 C96 1.522(7) .
C56 H56 1.0000 .
C57 C98 1.524(7) .
C57 H57 1.0000 .
C58 C59 1.380(7) .
C58 C81 1.381(7) .
C58 K7 3.405(5) .
C58 H58 0.9500 .
C59 C60 1.370(8) .
C59 K7 3.320(6) .
C59 H59 0.9500 .
C60 C79 1.396(7) .
C60 H60 0.9500 .
C61 C84 1.398(6) .
C61 C82 1.399(7) .
C61 H61 0.9500 .
C62 C88 1.394(7) .
C62 C63 1.395(7) .
C62 K8 3.310(5) 3_756
C62 H62 0.9500 .
C63 C64 1.376(7) .
C63 K8 3.360(5) 3_756
C63 H63 0.9500 .
C64 C86 1.397(7) .
C64 H64 0.9500 .
C65 C66 1.366(8) .
C65 C101 1.408(7) .
C65 H65 0.9500 .
C66 C67 1.371(8) .
C66 K7 3.477(6) .
C66 H66 0.9500 .
C67 C99 1.405(7) .
C67 K7 3.446(5) .
C67 H67 0.9500 .
C68 C102 1.400(6) .
C68 C104 1.403(6) .
C68 H68 0.9500 .
C69 C108 1.390(8) .
C69 C70 1.395(10) .
C69 H69 0.9500 .
C70 C71 1.370(9) .
C70 K9 3.258(6) .
C70 H70 0.9500 .
C71 C106 1.396(7) .
C71 K9 3.372(6) .
C71 H71 0.9500 .
C72 C73 1.368(8) .
C72 C91 1.397(7) .
C72 K9 3.306(5) .
C72 H72 0.9500 .
C73 C74 1.375(8) .
C73 K9 3.363(6) .
C73 H73 0.9500 .
C74 C89 1.405(7) .
C74 H74 0.9500 .
C75 C94 1.392(7) .
C75 C92 1.417(7) .
C75 H75 0.9500 .
C76 C98 1.382(7) .
C76 C77 1.391(8) .
C76 H76 0.9500 .
C77 C78 1.386(8) .
C77 K8 3.283(5) .
C77 H77 0.9500 .
C78 C96 1.403(7) .
C78 K8 3.240(5) .
C78 H78 0.9500 .
C79 C80 1.390(7) .
C80 C81 1.406(7) .
C80 N2 1.435(6) .
C82 N2 1.330(6) .
C82 C83 1.569(6) .
C84 N1 1.340(6) .
C84 C85 1.557(6) .
C86 C87 1.394(6) .
C87 C88 1.402(6) .
C87 N1 1.441(5) .
C89 C90 1.395(7) .
C90 C91 1.411(7) .
C90 N6 1.430(6) .
C92 N6 1.319(6) .
C92 C93 1.555(6) .
C94 N5 1.335(6) .
C94 C95 1.561(6) .
C96 C97 1.397(7) .
C97 C98 1.411(7) .
C97 N5 1.434(5) .
C99 C100 1.396(7) .
C100 C101 1.387(7) .
C100 N3 1.440(5) .
C102 N3 1.334(6) .
C102 C103 1.562(6) .
C104 N4 1.330(6) .
C104 C105 1.572(6) .
C106 C107 1.403(7) .
C107 C108 1.405(7) .
C107 N4 1.438(6) .
N1 Ni1 1.867(4) .
N2 Ni1 1.867(4) .
N3 Ni2 1.858(4) .
N4 Ni2 1.864(4) .
N5 Ni3 1.863(4) .
N6 Ni3 1.866(4) .
K7 O4 2.645(3) .
K7 O2 2.664(3) .
K7 O3 2.831(3) .
K7 O5 2.855(3) .
K7 C109 3.086(5) .
K7 C110 3.096(5) .
K8 O9 2.596(3) .
K8 O1 2.606(3) 3_756
K8 O7 2.860(4) .
K8 O3 2.876(3) 3_756
K8 C109 3.072(5) 3_756
K8 C111 3.084(5) .
K8 C62 3.310(5) 3_756
K8 C63 3.360(5) 3_756
K9 O6 2.632(3) .
K9 O8 2.658(3) .
K9 O7 2.952(4) .
K9 O5 2.954(4) .
K9 C111 3.142(5) .
K9 C110 3.145(5) .
Ni1 O1 1.894(3) .
Ni1 O2 1.907(3) .
Ni1 C109 2.314(5) .
Ni2 O4 1.904(3) .
Ni2 O6 1.906(3) .
Ni2 C110 2.321(5) .
Ni3 O9 1.896(3) .
Ni3 O8 1.906(3) .
Ni3 C111 2.323(5) .
C109 O3 1.238(5) .
C109 O2 1.308(5) .
C109 O1 1.311(5) .
C109 K8 3.072(5) 3_756
O1 K8 2.606(3) 3_756
O3 K8 2.876(3) 3_756
C110 O5 1.236(5) .
C110 O4 1.311(5) .
C110 O6 1.318(5) .
C111 O7 1.228(5) .
C111 O8 1.302(5) .
C111 O9 1.318(5) .
C201 C202 1.465(14) .
C201 H20D 0.9800 .
C201 H20E 0.9800 .
C201 H20F 0.9800 .
C202 C203 1.412(15) .
C202 H20G 0.9900 .
C202 H20H 0.9900 .
C203 C204 1.502(14) .
C203 H20I 0.9900 .
C203 H20J 0.9900 .
C204 C205 1.387(17) .
C204 H20K 0.9900 .
C204 H20L 0.9900 .
C205 C206 1.410(17) .
C205 H20M 0.9900 .
C205 H20N 0.9900 .
C206 H20O 0.9800 .
C206 H20P 0.9800 .
C206 H20Q 0.9800 .
C301 C302 1.378(16) .
C301 H30D 0.9800 .
C301 H30E 0.9800 .
C301 H30F 0.9800 .
C302 C303 1.530(11) .
C302 H30G 0.9900 .
C302 H30H 0.9900 .
C303 C304 1.451(11) .
C303 H30I 0.9900 .
C303 H30J 0.9900 .
C304 C305 1.488(10) .
C304 H30K 0.9900 .
C304 H30L 0.9900 .
C305 C306 1.478(10) .
C305 H30M 0.9900 .
C305 H30N 0.9900 .
C306 H30O 0.9800 .
C306 H30P 0.9800 .
C306 H30Q 0.9800 .
C401 C402 1.452(15) .
C401 H40D 0.9800 .
C401 H40E 0.9800 .
C401 H40F 0.9800 .
C402 C403 1.478(14) .
C402 H40G 0.9900 .
C402 H40H 0.9900 .
C403 C404 1.508(16) .
C403 H40I 0.9900 .
C403 H40J 0.9900 .
C404 C405 1.511(16) .
C404 H40K 0.9900 .
C404 H40L 0.9900 .
C405 C406 1.400(17) .
C405 H40M 0.9900 .
C405 H40N 0.9900 .
C406 H40O 0.9800 .
C406 H40P 0.9800 .
C406 H40Q 0.9800 .
C501 C502 1.425(14) .
C501 H50A 0.9800 .
C501 H50B 0.9800 .
C501 H50C 0.9800 .
C502 C503 1.491(15) .
C502 H50D 0.9900 .
C502 H50E 0.9900 .
C503 C504 1.310(16) .
C503 H50F 0.9900 .
C503 H50G 0.9900 .
C504 C505 1.684(17) .
C504 H50H 0.9900 .
C504 H50I 0.9900 .
C505 C506 1.03(2) .
C505 H50J 0.9900 .
C505 H50K 0.9900 .
C506 H50L 0.9800 .
C506 H50M 0.9800 .
C506 H50N 0.9800 .
C601 C602 1.46(2) .
C601 H60A 0.9800 .
C601 H60B 0.9800 .
C601 H60C 0.9800 .
C602 C603 1.65(3) .
C602 H60D 0.9900 .
C602 H60E 0.9900 .
C603 C604 1.26(3) .
C603 H60F 0.9900 .
C603 H60G 0.9900 .
C604 C605 1.43(3) .
C604 H60H 0.9900 .
C604 H60I 0.9900 .
C605 C606 1.55(3) .
C605 H60J 0.9900 .
C605 H60K 0.9900 .
C606 H60L 0.9800 .
C606 H60M 0.9800 .
C606 H60N 0.9800 .

loop_
_geom_torsion_atom_site_label_1
_geom_torsion_atom_site_label_2
_geom_torsion_atom_site_label_3
_geom_torsion_atom_site_label_4
_geom_torsion
_geom_torsion_site_symmetry_1
_geom_torsion_site_symmetry_4
C81 C58 C59 C60 -0.5(8) . .
K7 C58 C59 C60 87.4(5) . .
C81 C58 C59 K7 -87.9(5) . .
C58 C59 C60 C79 -0.4(8) . .
K7 C59 C60 C79 81.1(5) . .
C88 C62 C63 C64 0.8(7) . .
K8 C62 C63 C64 -84.8(4) 3_756 .
C88 C62 C63 K8 85.6(4) . 3_756
C62 C63 C64 C86 -0.5(8) . .
K8 C63 C64 C86 -75.7(5) 3_756 .
C101 C65 C66 C67 0.7(8) . .
C101 C65 C66 K7 77.7(5) . .
C65 C66 C67 C99 -0.8(8) . .
K7 C66 C67 C99 -86.7(5) . .
C65 C66 C67 K7 85.9(5) . .
C108 C69 C70 C71 0.3(9) . .
C108 C69 C70 K9 -81.6(5) . .
C69 C70 C71 C106 -0.3(8) . .
K9 C70 C71 C106 85.9(5) . .
C69 C70 C71 K9 -86.2(5) . .
C91 C72 C73 C74 2.2(8) . .
K9 C72 C73 C74 -85.8(5) . .
C91 C72 C73 K9 88.0(5) . .
C72 C73 C74 C89 -0.8(8) . .
K9 C73 C74 C89 -76.5(5) . .
C98 C76 C77 C78 1.4(8) . .
C98 C76 C77 K8 76.9(5) . .
C76 C77 C78 C96 -1.4(8) . .
K8 C77 C78 C96 -86.7(5) . .
C76 C77 C78 K8 85.4(5) . .
C59 C60 C79 C80 1.4(7) . .
C59 C60 C79 C47 -178.3(5) . .
C4 C47 C79 C80 122.2(6) . .
C3 C47 C79 C80 -113.0(5) . .
C4 C47 C79 C60 -58.1(7) . .
C3 C47 C79 C60 66.7(6) . .
C60 C79 C80 C81 -1.5(7) . .
C47 C79 C80 C81 178.2(4) . .
C60 C79 C80 N2 -174.1(4) . .
C47 C79 C80 N2 5.5(6) . .
C59 C58 C81 C80 0.4(7) . .
K7 C58 C81 C80 -75.4(4) . .
C59 C58 C81 C46 177.5(5) . .
K7 C58 C81 C46 101.7(4) . .
C79 C80 C81 C58 0.6(7) . .
N2 C80 C81 C58 173.3(4) . .
C79 C80 C81 C46 -176.4(4) . .
N2 C80 C81 C46 -3.7(7) . .
C2 C46 C81 C58 47.9(7) . .
C1 C46 C81 C58 -76.9(6) . .
C2 C46 C81 C80 -135.1(5) . .
C1 C46 C81 C80 100.1(6) . .
C84 C61 C82 N2 1.6(8) . .
C84 C61 C82 C83 -179.4(5) . .
N2 C82 C83 C7 -124.2(5) . .
C61 C82 C83 C7 56.9(6) . .
N2 C82 C83 C5 -3.8(8) . .
C61 C82 C83 C5 177.4(5) . .
N2 C82 C83 C6 116.8(5) . .
C61 C82 C83 C6 -62.1(6) . .
C82 C61 C84 N1 -2.1(8) . .
C82 C61 C84 C85 177.2(5) . .
N1 C84 C85 C8 -124.8(5) . .
C61 C84 C85 C8 55.9(5) . .
N1 C84 C85 C9 -3.6(7) . .
C61 C84 C85 C9 177.2(5) . .
N1 C84 C85 C10 117.0(5) . .
C61 C84 C85 C10 -62.3(5) . .
C63 C64 C86 C87 -1.6(7) . .
C63 C64 C86 C49 178.2(5) . .
C14 C49 C86 C87 -115.2(5) . .
C13 C49 C86 C87 120.6(5) . .
C14 C49 C86 C64 65.0(6) . .
C13 C49 C86 C64 -59.2(6) . .
C64 C86 C87 C88 3.5(7) . .
C49 C86 C87 C88 -176.3(4) . .
C64 C86 C87 N1 176.5(4) . .
C49 C86 C87 N1 -3.4(6) . .
C63 C62 C88 C87 1.0(7) . .
K8 C62 C88 C87 80.1(4) 3_756 .
C63 C62 C88 C48 -177.8(4) . .
K8 C62 C88 C48 -98.7(4) 3_756 .
C86 C87 C88 C62 -3.2(7) . .
N1 C87 C88 C62 -176.1(4) . .
C86 C87 C88 C48 175.6(4) . .
N1 C87 C88 C48 2.7(6) . .
C12 C48 C88 C62 -51.6(6) . .
C11 C48 C88 C62 72.8(5) . .
C12 C48 C88 C87 129.6(5) . .
C11 C48 C88 C87 -106.0(5) . .
C73 C74 C89 C90 -3.8(7) . .
C73 C74 C89 C55 172.8(5) . .
C31 C55 C89 C90 106.6(6) . .
C32 C55 C89 C90 -129.1(5) . .
C31 C55 C89 C74 -69.9(6) . .
C32 C55 C89 C74 54.4(7) . .
C74 C89 C90 C91 7.1(7) . .
C55 C89 C90 C91 -169.4(4) . .
C74 C89 C90 N6 178.7(4) . .
C55 C89 C90 N6 2.2(7) . .
C73 C72 C91 C90 1.1(8) . .
K9 C72 C91 C90 81.9(4) . .
C73 C72 C91 C54 -177.6(5) . .
K9 C72 C91 C54 -96.8(4) . .
C89 C90 C91 C72 -5.8(7) . .
N6 C90 C91 C72 -177.5(4) . .
C89 C90 C91 C54 172.8(5) . .
N6 C90 C91 C54 1.1(7) . .
C29 C54 C91 C72 64.2(7) . .
C30 C54 C91 C72 -58.2(7) . .
C29 C54 C91 C90 -114.5(6) . .
C30 C54 C91 C90 123.2(5) . .
C94 C75 C92 N6 1.0(8) . .
C94 C75 C92 C93 -178.6(5) . .
N6 C92 C93 C34 64.1(11) . .
C75 C92 C93 C34 -116.4(10) . .
N6 C92 C93 C37 -119.0(6) . .
C75 C92 C93 C37 60.5(6) . .
N6 C92 C93 C35 120.2(6) . .
C75 C92 C93 C35 -60.3(6) . .
N6 C92 C93 C33 1.2(8) . .
C75 C92 C93 C33 -179.3(5) . .
N6 C92 C93 C38 -63.3(11) . .
C75 C92 C93 C38 116.3(10) . .
N6 C92 C93 C36 -172.5(11) . .
C75 C92 C93 C36 7.1(11) . .
C92 C75 C94 N5 -1.0(8) . .
C92 C75 C94 C95 179.4(5) . .
N5 C94 C95 C39 -118.9(5) . .
C75 C94 C95 C39 60.8(5) . .
N5 C94 C95 C41 3.1(7) . .
C75 C94 C95 C41 -177.3(4) . .
N5 C94 C95 C40 122.7(5) . .
C75 C94 C95 C40 -57.7(6) . .
C77 C78 C96 C97 -1.1(7) . .
K8 C78 C96 C97 -80.4(4) . .
C77 C78 C96 C56 177.4(5) . .
K8 C78 C96 C56 98.1(4) . .
C42 C56 C96 C97 -134.0(5) . .
C43 C56 C96 C97 103.3(5) . .
C42 C56 C96 C78 47.6(6) . .
C43 C56 C96 C78 -75.1(6) . .
C78 C96 C97 C98 3.5(7) . .
C56 C96 C97 C98 -174.9(4) . .
C78 C96 C97 N5 175.7(4) . .
C56 C96 C97 N5 -2.7(7) . .
C77 C76 C98 C97 1.0(7) . .
C77 C76 C98 C57 -177.9(5) . .
C96 C97 C98 C76 -3.5(7) . .
N5 C97 C98 C76 -175.7(4) . .
C96 C97 C98 C57 175.4(4) . .
N5 C97 C98 C57 3.2(6) . .
C45 C57 C98 C76 64.5(6) . .
C44 C57 C98 C76 -57.8(6) . .
C45 C57 C98 C97 -114.3(5) . .
C44 C57 C98 C97 123.4(5) . .
C66 C67 C99 C100 -0.4(7) . .
K7 C67 C99 C100 -80.0(4) . .
C66 C67 C99 C51 -179.7(5) . .
K7 C67 C99 C51 100.7(4) . .
C18 C51 C99 C100 -142.6(5) . .
C17 C51 C99 C100 92.9(5) . .
C18 C51 C99 C67 36.7(6) . .
C17 C51 C99 C67 -87.8(6) . .
C67 C99 C100 C101 1.9(7) . .
C51 C99 C100 C101 -178.8(4) . .
C67 C99 C100 N3 175.8(4) . .
C51 C99 C100 N3 -4.8(6) . .
C99 C100 C101 C65 -2.0(7) . .
N3 C100 C101 C65 -176.0(4) . .
C99 C100 C101 C50 175.6(5) . .
N3 C100 C101 C50 1.6(7) . .
C66 C65 C101 C100 0.7(7) . .
C66 C65 C101 C50 -176.9(5) . .
C15 C50 C101 C100 -111.9(5) . .
C16 C50 C101 C100 123.3(5) . .
C15 C50 C101 C65 65.7(6) . .
C16 C50 C101 C65 -59.2(6) . .
C104 C68 C102 N3 -2.8(8) . .
C104 C68 C102 C103 175.3(5) . .
N3 C102 C103 C21 -125.9(5) . .
C68 C102 C103 C21 56.1(5) . .
N3 C102 C103 C19 -4.8(7) . .
C68 C102 C103 C19 177.3(4) . .
N3 C102 C103 C20 114.7(5) . .
C68 C102 C103 C20 -63.3(5) . .
C102 C68 C104 N4 0.9(8) . .
C102 C68 C104 C105 -178.8(5) . .
N4 C104 C105 C23 -120.8(5) . .
C68 C104 C105 C23 58.8(5) . .
N4 C104 C105 C24 0.3(7) . .
C68 C104 C105 C24 179.9(5) . .
N4 C104 C105 C22 120.8(5) . .
C68 C104 C105 C22 -59.6(5) . .
C70 C71 C106 C107 0.9(8) . .
K9 C71 C106 C107 74.6(4) . .
C70 C71 C106 C53 -178.1(5) . .
K9 C71 C106 C53 -104.4(4) . .
C27 C53 C106 C71 61.8(6) . .
C28 C53 C106 C71 -61.8(6) . .
C27 C53 C106 C107 -117.2(5) . .
C28 C53 C106 C107 119.2(5) . .
C71 C106 C107 C108 -1.5(7) . .
C53 C106 C107 C108 177.5(4) . .
C71 C106 C107 N4 -174.8(4) . .
C53 C106 C107 N4 4.2(7) . .
C70 C69 C108 C107 -0.8(8) . .
C70 C69 C108 C52 179.5(5) . .
C106 C107 C108 C69 1.4(7) . .
N4 C107 C108 C69 174.7(4) . .
C106 C107 C108 C52 -178.9(5) . .
N4 C107 C108 C52 -5.7(7) . .
C25 C52 C108 C69 -83.3(7) . .
C26 C52 C108 C69 39.2(8) . .
C25 C52 C108 C107 97.1(6) . .
C26 C52 C108 C107 -140.5(6) . .
C61 C84 N1 C87 -178.6(4) . .
C85 C84 N1 C87 2.2(7) . .
C61 C84 N1 Ni1 0.8(6) . .
C85 C84 N1 Ni1 -178.4(3) . .
C86 C87 N1 C84 96.9(5) . .
C88 C87 N1 C84 -90.0(5) . .
C86 C87 N1 Ni1 -82.6(4) . .
C88 C87 N1 Ni1 90.5(4) . .
C61 C82 N2 C80 -174.2(4) . .
C83 C82 N2 C80 7.0(7) . .
C61 C82 N2 Ni1 0.1(6) . .
C83 C82 N2 Ni1 -178.7(4) . .
C79 C80 N2 C82 -100.5(5) . .
C81 C80 N2 C82 86.7(6) . .
C79 C80 N2 Ni1 84.4(4) . .
C81 C80 N2 Ni1 -88.4(4) . .
C68 C102 N3 C100 179.3(4) . .
C103 C102 N3 C100 1.5(7) . .
C68 C102 N3 Ni2 2.1(6) . .
C103 C102 N3 Ni2 -175.7(3) . .
C101 C100 N3 C102 -96.0(5) . .
C99 C100 N3 C102 89.8(5) . .
C101 C100 N3 Ni2 81.6(4) . .
C99 C100 N3 Ni2 -92.7(4) . .
C68 C104 N4 C107 -178.1(4) . .
C105 C104 N4 C107 1.5(7) . .
C68 C104 N4 Ni2 1.5(6) . .
C105 C104 N4 Ni2 -178.9(4) . .
C106 C107 N4 C104 -98.9(6) . .
C108 C107 N4 C104 87.6(6) . .
C106 C107 N4 Ni2 81.4(5) . .
C108 C107 N4 Ni2 -92.1(4) . .
C75 C94 N5 C97 179.2(4) . .
C95 C94 N5 C97 -1.3(7) . .
C75 C94 N5 Ni3 -0.8(6) . .
C95 C94 N5 Ni3 178.8(3) . .
C96 C97 N5 C94 90.5(5) . .
C98 C97 N5 C94 -97.2(5) . .
C96 C97 N5 Ni3 -89.5(4) . .
C98 C97 N5 Ni3 82.8(4) . .
C75 C92 N6 C90 -179.8(4) . .
C93 C92 N6 C90 -0.3(7) . .
C75 C92 N6 Ni3 0.8(6) . .
C93 C92 N6 Ni3 -179.7(4) . .
C89 C90 N6 C92 93.2(6) . .
C91 C90 N6 C92 -94.9(6) . .
C89 C90 N6 Ni3 -87.3(4) . .
C91 C90 N6 Ni3 84.6(4) . .
C60 C59 K7 O4 135.5(3) . .
C58 C59 K7 O4 -104.8(3) . .
C60 C59 K7 O2 -49.0(3) . .
C58 C59 K7 O2 70.8(3) . .
C60 C59 K7 O3 -40.4(4) . .
C58 C59 K7 O3 79.3(4) . .
C60 C59 K7 O5 -175.5(3) . .
C58 C59 K7 O5 -55.8(3) . .
C60 C59 K7 C109 -47.7(3) . .
C58 C59 K7 C109 72.1(3) . .
C60 C59 K7 C110 160.7(3) . .
C58 C59 K7 C110 -79.5(3) . .
C60 C59 K7 C58 -119.7(5) . .
C60 C59 K7 C67 60.7(3) . .
C58 C59 K7 C67 -179.6(3) . .
C60 C59 K7 C66 59.5(3) . .
C58 C59 K7 C66 179.2(4) . .
C59 C58 K7 O4 80.6(3) . .
C81 C58 K7 O4 -159.1(3) . .
C59 C58 K7 O2 -104.0(3) . .
C81 C58 K7 O2 16.3(3) . .
C59 C58 K7 O3 -116.3(3) . .
C81 C58 K7 O3 4.0(4) . .
C59 C58 K7 O5 125.1(3) . .
C81 C58 K7 O5 -114.6(3) . .
C59 C58 K7 C109 -112.4(3) . .
C81 C58 K7 C109 7.9(3) . .
C59 C58 K7 C110 104.6(3) . .
C81 C58 K7 C110 -135.1(3) . .
C81 C58 K7 C59 120.3(5) . .
C59 C58 K7 C67 0.5(4) . .
C81 C58 K7 C67 120.8(3) . .
C59 C58 K7 C66 -0.8(3) . .
C81 C58 K7 C66 119.5(3) . .
C66 C67 K7 O4 -102.1(3) . .
C99 C67 K7 O4 19.2(3) . .
C66 C67 K7 O2 79.0(3) . .
C99 C67 K7 O2 -159.7(3) . .
C66 C67 K7 O3 126.3(3) . .
C99 C67 K7 O3 -112.4(3) . .
C66 C67 K7 O5 -107.9(3) . .
C99 C67 K7 O5 13.4(4) . .
C66 C67 K7 C109 104.9(3) . .
C99 C67 K7 C109 -133.8(3) . .
C66 C67 K7 C110 -106.8(3) . .
C99 C67 K7 C110 14.5(4) . .
C66 C67 K7 C59 -3.0(4) . .
C99 C67 K7 C59 118.3(3) . .
C66 C67 K7 C58 -3.2(4) . .
C99 C67 K7 C58 118.1(3) . .
C99 C67 K7 C66 121.3(5) . .
C65 C66 K7 O4 -48.1(3) . .
C67 C66 K7 O4 72.8(3) . .
C65 C66 K7 O2 131.2(3) . .
C67 C66 K7 O2 -108.0(3) . .
C65 C66 K7 O3 -178.5(3) . .
C67 C66 K7 O3 -57.6(3) . .
C65 C66 K7 O5 -33.2(4) . .
C67 C66 K7 O5 87.6(4) . .
C65 C66 K7 C109 156.6(3) . .
C67 C66 K7 C109 -82.6(3) . .
C65 C66 K7 C110 -43.1(3) . .
C67 C66 K7 C110 77.8(3) . .
C65 C66 K7 C59 56.0(3) . .
C67 C66 K7 C59 176.9(4) . .
C65 C66 K7 C58 56.4(3) . .
C67 C66 K7 C58 177.2(3) . .
C65 C66 K7 C67 -120.8(5) . .
C77 C78 K8 O9 -103.2(3) . .
C96 C78 K8 O9 17.8(3) . .
C77 C78 K8 O1 82.4(3) . 3_756
C96 C78 K8 O1 -156.5(3) . 3_756
C77 C78 K8 O7 -117.0(3) . .
C96 C78 K8 O7 4.0(4) . .
C77 C78 K8 O3 124.1(3) . 3_756
C96 C78 K8 O3 -114.9(3) . 3_756
C77 C78 K8 C109 105.3(3) . 3_756
C96 C78 K8 C109 -133.7(3) . 3_756
C77 C78 K8 C111 -111.2(3) . .
C96 C78 K8 C111 9.8(3) . .
C96 C78 K8 C77 121.0(5) . .
C77 C78 K8 C62 -2.7(4) . 3_756
C96 C78 K8 C62 118.3(3) . 3_756
C77 C78 K8 C63 -4.7(3) . 3_756
C96 C78 K8 C63 116.3(3) . 3_756
C78 C77 K8 O9 73.0(3) . .
C76 C77 K8 O9 -46.5(3) . .
C78 C77 K8 O1 -101.9(3) . 3_756
C76 C77 K8 O1 138.6(3) . 3_756
C78 C77 K8 O7 81.7(4) . .
C76 C77 K8 O7 -37.8(4) . .
C78 C77 K8 O3 -53.8(3) . 3_756
C76 C77 K8 O3 -173.3(3) . 3_756
C78 C77 K8 C109 -76.7(3) . 3_756
C76 C77 K8 C109 163.8(3) . 3_756
C78 C77 K8 C111 75.3(3) . .
C76 C77 K8 C111 -44.2(3) . .
C76 C77 K8 C78 -119.5(5) . .
C78 C77 K8 C62 177.9(3) . 3_756
C76 C77 K8 C62 58.4(3) . 3_756
C78 C77 K8 C63 175.6(3) . 3_756
C76 C77 K8 C63 56.1(3) . 3_756
C71 C70 K9 O6 -59.3(4) . .
C69 C70 K9 O6 60.5(4) . .
C71 C70 K9 O8 142.3(4) . .
C69 C70 K9 O8 -98.0(4) . .
C71 C70 K9 O7 101.6(4) . .
C69 C70 K9 O7 -138.6(4) . .
C71 C70 K9 O5 -53.4(5) . .
C69 C70 K9 O5 66.4(4) . .
C71 C70 K9 C111 122.8(4) . .
C69 C70 K9 C111 -117.4(4) . .
C71 C70 K9 C110 -57.2(4) . .
C69 C70 K9 C110 62.6(4) . .
C71 C70 K9 C72 -156.8(3) . .
C69 C70 K9 C72 -37.0(5) . .
C71 C70 K9 C73 -137.3(4) . .
C69 C70 K9 C73 -17.5(4) . .
C69 C70 K9 C71 119.8(6) . .
C73 C72 K9 O6 -49.5(3) . .
C91 C72 K9 O6 -170.7(3) . .
C73 C72 K9 O8 108.2(3) . .
C91 C72 K9 O8 -13.1(3) . .
C73 C72 K9 O7 124.5(3) . .
C91 C72 K9 O7 3.3(4) . .
C73 C72 K9 O5 -82.7(3) . .
C91 C72 K9 O5 156.1(4) . .
C73 C72 K9 C111 116.1(3) . .
C91 C72 K9 C111 -5.1(4) . .
C73 C72 K9 C110 -65.4(3) . .
C91 C72 K9 C110 173.4(4) . .
C73 C72 K9 C70 43.1(4) . .
C91 C72 K9 C70 -78.1(4) . .
C91 C72 K9 C73 -121.2(5) . .
C73 C72 K9 C71 9.1(7) . .
C91 C72 K9 C71 -112.1(5) . .
C72 C73 K9 O6 130.9(3) . .
C74 C73 K9 O6 -108.6(3) . .
C72 C73 K9 O8 -67.4(3) . .
C74 C73 K9 O8 53.1(3) . .
C72 C73 K9 O7 -70.2(4) . .
C74 C73 K9 O7 50.3(4) . .
C72 C73 K9 O5 85.6(3) . .
C74 C73 K9 O5 -153.9(4) . .
C72 C73 K9 C111 -68.6(3) . .
C74 C73 K9 C111 51.8(3) . .
C72 C73 K9 C110 109.1(3) . .
C74 C73 K9 C110 -130.4(3) . .
C72 C73 K9 C70 -150.8(3) . .
C74 C73 K9 C70 -30.4(4) . .
C74 C73 K9 C72 120.5(5) . .
C72 C73 K9 C71 -176.0(3) . .
C74 C73 K9 C71 -55.5(4) . .
C70 C71 K9 O6 116.3(4) . .
C106 C71 K9 O6 -4.9(3) . .
C70 C71 K9 O8 -39.9(4) . .
C106 C71 K9 O8 -161.1(4) . .
C70 C71 K9 O7 -67.8(4) . .
C106 C71 K9 O7 170.9(4) . .
C70 C71 K9 O5 138.3(4) . .
C106 C71 K9 O5 17.0(4) . .
C70 C71 K9 C111 -54.0(4) . .
C106 C71 K9 C111 -175.2(4) . .
C70 C71 K9 C110 126.8(4) . .
C106 C71 K9 C110 5.6(4) . .
C106 C71 K9 C70 -121.2(6) . .
C70 C71 K9 C72 54.3(6) . .
C106 C71 K9 C72 -66.9(7) . .
C70 C71 K9 C73 60.0(4) . .
C106 C71 K9 C73 -61.2(5) . .
C82 N2 Ni1 N1 -0.9(4) . .
C80 N2 Ni1 N1 174.1(3) . .
C82 N2 Ni1 O1 177.1(5) . .
C80 N2 Ni1 O1 -7.8(8) . .
C82 N2 Ni1 O2 -178.8(4) . .
C80 N2 Ni1 O2 -3.7(3) . .
C82 N2 Ni1 C109 -178.2(3) . .
C80 N2 Ni1 C109 -3.2(4) . .
C84 N1 Ni1 N2 0.5(4) . .
C87 N1 Ni1 N2 179.9(3) . .
C84 N1 Ni1 O1 -179.0(4) . .
C87 N1 Ni1 O1 0.4(3) . .
C84 N1 Ni1 O2 172.0(5) . .
C87 N1 Ni1 O2 -8.6(8) . .
C84 N1 Ni1 C109 177.8(3) . .
C87 N1 Ni1 C109 -2.8(4) . .
C102 N3 Ni2 N4 -0.2(4) . .
C100 N3 Ni2 N4 -177.7(3) . .
C102 N3 Ni2 O4 -178.0(4) . .
C100 N3 Ni2 O4 4.5(3) . .
C102 N3 Ni2 O6 173.3(5) . .
C100 N3 Ni2 O6 -4.2(8) . .
C102 N3 Ni2 C110 -178.7(3) . .
C100 N3 Ni2 C110 3.8(4) . .
C104 N4 Ni2 N3 -1.6(4) . .
C107 N4 Ni2 N3 178.0(3) . .
C104 N4 Ni2 O4 169.2(5) . .
C107 N4 Ni2 O4 -11.1(8) . .
C104 N4 Ni2 O6 -180.0(4) . .
C107 N4 Ni2 O6 -0.3(3) . .
C104 N4 Ni2 C110 176.8(3) . .
C107 N4 Ni2 C110 -3.5(4) . .
C94 N5 Ni3 N6 1.8(4) . .
C97 N5 Ni3 N6 -178.1(3) . .
C94 N5 Ni3 O9 -177.8(4) . .
C97 N5 Ni3 O9 2.3(3) . .
C94 N5 Ni3 O8 -171.5(5) . .
C97 N5 Ni3 O8 8.6(8) . .
C94 N5 Ni3 C111 -174.3(3) . .
C97 N5 Ni3 C111 5.8(4) . .
C92 N6 Ni3 N5 -1.8(4) . .
C90 N6 Ni3 N5 178.7(3) . .
C92 N6 Ni3 O9 176.5(5) . .
C90 N6 Ni3 O9 -3.0(8) . .
C92 N6 Ni3 O8 176.5(4) . .
C90 N6 Ni3 O8 -3.0(3) . .
C92 N6 Ni3 C111 174.2(4) . .
C90 N6 Ni3 C111 -5.2(4) . .
N2 Ni1 C109 O2 -1.0(3) . .
N1 Ni1 C109 O2 -177.4(2) . .
O1 Ni1 C109 O2 177.0(4) . .
N2 Ni1 C109 O1 -178.0(2) . .
N1 Ni1 C109 O1 5.6(3) . .
O2 Ni1 C109 O1 -177.0(4) . .
N2 Ni1 C109 K8 165.20(16) . 3_756
N1 Ni1 C109 K8 -11.3(3) . 3_756
O1 Ni1 C109 K8 -16.85(18) . 3_756
O2 Ni1 C109 K8 166.2(3) . 3_756
N2 Ni1 C109 K7 14.5(3) . .
N1 Ni1 C109 K7 -161.96(16) . .
O1 Ni1 C109 K7 -167.6(3) . .
O2 Ni1 C109 K7 15.46(18) . .
O4 K7 C109 O3 -21.4(4) . .
O2 K7 C109 O3 168.7(4) . .
O5 K7 C109 O3 -82.1(3) . .
C110 K7 C109 O3 -60.9(3) . .
C59 K7 C109 O3 165.7(3) . .
C58 K7 C109 O3 -171.7(3) . .
C67 K7 C109 O3 64.9(3) . .
C66 K7 C109 O3 88.5(3) . .
O4 K7 C109 O2 169.9(3) . .
O3 K7 C109 O2 -168.7(4) . .
O5 K7 C109 O2 109.2(3) . .
C110 K7 C109 O2 130.4(3) . .
C59 K7 C109 O2 -3.0(3) . .
C58 K7 C109 O2 19.6(3) . .
C67 K7 C109 O2 -103.8(3) . .
C66 K7 C109 O2 -80.2(3) . .
O4 K7 C109 O1 116.3(10) . .
O2 K7 C109 O1 -53.6(10) . .
O3 K7 C109 O1 137.7(12) . .
O5 K7 C109 O1 55.6(11) . .
C110 K7 C109 O1 76.8(11) . .
C59 K7 C109 O1 -56.6(11) . .
C58 K7 C109 O1 -34.0(11) . .
C67 K7 C109 O1 -157.4(10) . .
C66 K7 C109 O1 -133.8(11) . .
O4 K7 C109 Ni1 155.02(19) . .
O2 K7 C109 Ni1 -14.83(18) . .
O3 K7 C109 Ni1 176.5(4) . .
O5 K7 C109 Ni1 94.38(18) . .
C110 K7 C109 Ni1 115.6(2) . .
C59 K7 C109 Ni1 -17.8(2) . .
C58 K7 C109 Ni1 4.79(19) . .
C67 K7 C109 Ni1 -118.64(18) . .
C66 K7 C109 Ni1 -95.04(19) . .
O4 K7 C109 K8 11.1(4) . 3_756
O2 K7 C109 K8 -158.7(4) . 3_756
O3 K7 C109 K8 32.6(2) . 3_756
O5 K7 C109 K8 -49.5(2) . 3_756
C110 K7 C109 K8 -28.3(3) . 3_756
C59 K7 C109 K8 -161.71(19) . 3_756
C58 K7 C109 K8 -139.10(19) . 3_756
C67 K7 C109 K8 97.5(2) . 3_756
C66 K7 C109 K8 121.1(2) . 3_756
O3 C109 O1 Ni1 175.9(4) . .
O2 C109 O1 Ni1 -2.7(4) . .
K8 C109 O1 Ni1 161.07(19) 3_756 .
K7 C109 O1 Ni1 44.8(11) . .
O3 C109 O1 K8 14.9(5) . 3_756
O2 C109 O1 K8 -163.7(3) . 3_756
Ni1 C109 O1 K8 -161.07(19) . 3_756
K7 C109 O1 K8 -116.3(10) . 3_756
N2 Ni1 O1 C109 6.2(7) . .
N1 Ni1 O1 C109 -175.8(3) . .
O2 Ni1 O1 C109 1.8(2) . .
N2 Ni1 O1 K8 120.5(6) . 3_756
N1 Ni1 O1 K8 -61.5(5) . 3_756
O2 Ni1 O1 K8 116.1(5) . 3_756
C109 Ni1 O1 K8 114.3(5) . 3_756
O3 C109 O2 Ni1 -176.0(4) . .
O1 C109 O2 Ni1 2.6(4) . .
K8 C109 O2 Ni1 -43.4(10) 3_756 .
K7 C109 O2 Ni1 -163.36(19) . .
O3 C109 O2 K7 -12.6(5) . .
O1 C109 O2 K7 166.0(3) . .
Ni1 C109 O2 K7 163.36(19) . .
K8 C109 O2 K7 120.0(9) 3_756 .
N2 Ni1 O2 C109 179.3(3) . .
N1 Ni1 O2 C109 7.7(7) . .
O1 Ni1 O2 C109 -1.8(2) . .
N2 Ni1 O2 K7 69.0(5) . .
N1 Ni1 O2 K7 -102.5(7) . .
O1 Ni1 O2 K7 -112.1(5) . .
C109 Ni1 O2 K7 -110.2(6) . .
O3 K7 O2 C109 6.0(2) . .
O5 K7 O2 C109 -88.3(3) . .
C110 K7 O2 C109 -83.9(3) . .
C59 K7 O2 C109 177.1(3) . .
C58 K7 O2 C109 -159.7(3) . .
C67 K7 O2 C109 84.4(3) . .
C66 K7 O2 C109 107.5(3) . .
O3 K7 O2 Ni1 115.4(5) . .
O5 K7 O2 Ni1 21.1(6) . .
C109 K7 O2 Ni1 109.4(6) . .
C110 K7 O2 Ni1 25.5(6) . .
C59 K7 O2 Ni1 -73.6(5) . .
C58 K7 O2 Ni1 -50.3(5) . .
C67 K7 O2 Ni1 -166.3(5) . .
C66 K7 O2 Ni1 -143.1(5) . .
O2 C109 O3 K7 11.8(5) . .
O1 C109 O3 K7 -166.6(4) . .
K8 C109 O3 K7 -153.28(13) 3_756 .
O2 C109 O3 K8 165.1(4) . 3_756
O1 C109 O3 K8 -13.3(5) . 3_756
K7 C109 O3 K8 153.28(13) . 3_756
O4 K7 O3 C109 167.7(3) . .
O2 K7 O3 C109 -6.3(3) . .
O5 K7 O3 C109 111.2(3) . .
C110 K7 O3 C109 136.8(3) . .
C59 K7 O3 C109 -17.6(3) . .
C58 K7 O3 C109 9.6(3) . .
C67 K7 O3 C109 -119.1(3) . .
C66 K7 O3 C109 -99.8(3) . .
O4 K7 O3 K8 84.7(3) . 3_756
O2 K7 O3 K8 -89.4(3) . 3_756
O5 K7 O3 K8 28.1(3) . 3_756
C109 K7 O3 K8 -83.1(4) . 3_756
C110 K7 O3 K8 53.7(3) . 3_756
C59 K7 O3 K8 -100.7(3) . 3_756
C58 K7 O3 K8 -73.4(3) . 3_756
C67 K7 O3 K8 157.9(3) . 3_756
C66 K7 O3 K8 177.1(3) . 3_756
N3 Ni2 C110 O4 1.2(4) . .
N4 Ni2 C110 O4 -176.8(2) . .
O6 Ni2 C110 O4 177.6(4) . .
N3 Ni2 C110 O6 -176.4(3) . .
N4 Ni2 C110 O6 5.6(4) . .
O4 Ni2 C110 O6 -177.6(4) . .
N3 Ni2 C110 K7 11.5(3) . .
N4 Ni2 C110 K7 -166.48(17) . .
O4 Ni2 C110 K7 10.28(18) . .
O6 Ni2 C110 K7 -172.1(4) . .
N3 Ni2 C110 K9 -175.75(16) . .
N4 Ni2 C110 K9 6.3(3) . .
O4 Ni2 C110 K9 -176.9(3) . .
O6 Ni2 C110 K9 0.68(19) . .
O4 K7 C110 O5 171.6(5) . .
O2 K7 C110 O5 -8.7(4) . .
O3 K7 C110 O5 -75.2(3) . .
C109 K7 C110 O5 -49.7(4) . .
C59 K7 C110 O5 84.5(3) . .
C58 K7 C110 O5 61.0(3) . .
C67 K7 C110 O5 -177.6(3) . .
C66 K7 C110 O5 159.8(3) . .
O2 K7 C110 O4 179.7(2) . .
O3 K7 C110 O4 113.2(3) . .
O5 K7 C110 O4 -171.6(5) . .
C109 K7 C110 O4 138.7(3) . .
C59 K7 C110 O4 -87.1(3) . .
C58 K7 C110 O4 -110.6(3) . .
C67 K7 C110 O4 10.8(3) . .
C66 K7 C110 O4 -11.8(3) . .
O4 K7 C110 O6 -37.1(12) . .
O2 K7 C110 O6 142.6(12) . .
O3 K7 C110 O6 76.2(13) . .
O5 K7 C110 O6 151.3(15) . .
C109 K7 C110 O6 101.7(13) . .
C59 K7 C110 O6 -124.2(13) . .
C58 K7 C110 O6 -147.6(13) . .
C67 K7 C110 O6 -26.3(13) . .
C66 K7 C110 O6 -48.8(13) . .
O4 K7 C110 Ni2 -9.95(17) . .
O2 K7 C110 Ni2 169.73(15) . .
O3 K7 C110 Ni2 103.29(18) . .
O5 K7 C110 Ni2 178.5(4) . .
C109 K7 C110 Ni2 128.77(19) . .
C59 K7 C110 Ni2 -97.09(19) . .
C58 K7 C110 Ni2 -120.52(18) . .
C67 K7 C110 Ni2 0.8(2) . .
C66 K7 C110 Ni2 -21.7(2) . .
O4 K7 C110 K9 179.9(4) . .
O2 K7 C110 K9 -0.4(4) . .
O3 K7 C110 K9 -66.9(3) . .
O5 K7 C110 K9 8.29(19) . .
C109 K7 C110 K9 -41.4(3) . .
C59 K7 C110 K9 92.7(2) . .
C58 K7 C110 K9 69.3(2) . .
C67 K7 C110 K9 -169.3(2) . .
C66 K7 C110 K9 168.1(2) . .
O6 K9 C110 O5 177.7(5) . .
O8 K9 C110 O5 -57.7(4) . .
O7 K9 C110 O5 112.8(4) . .
C70 K9 C110 O5 172.6(3) . .
C72 K9 C110 O5 -43.2(3) . .
C73 K9 C110 O5 -65.8(3) . .
C71 K9 C110 O5 152.8(3) . .
O6 K9 C110 O4 -10.8(11) . .
O8 K9 C110 O4 113.8(12) . .
O7 K9 C110 O4 -75.7(14) . .
O5 K9 C110 O4 171.5(15) . .
C70 K9 C110 O4 -15.9(13) . .
C72 K9 C110 O4 128.3(13) . .
C73 K9 C110 O4 105.7(13) . .
C71 K9 C110 O4 -35.7(13) . .
O8 K9 C110 O6 124.5(3) . .
O7 K9 C110 O6 -64.9(5) . .
O5 K9 C110 O6 -177.7(5) . .
C70 K9 C110 O6 -5.1(3) . .
C72 K9 C110 O6 139.1(3) . .
C73 K9 C110 O6 116.5(3) . .
C71 K9 C110 O6 -25.0(3) . .
O6 K9 C110 Ni2 -0.68(19) . .
O8 K9 C110 Ni2 123.9(3) . .
O7 K9 C110 Ni2 -65.6(4) . .
O5 K9 C110 Ni2 -178.4(4) . .
C70 K9 C110 Ni2 -5.8(2) . .
C72 K9 C110 Ni2 138.4(2) . .
C73 K9 C110 Ni2 115.8(2) . .
C71 K9 C110 Ni2 -25.6(2) . .
O6 K9 C110 K7 169.6(4) . .
O8 K9 C110 K7 -65.9(4) . .
O7 K9 C110 K7 104.7(4) . .
O5 K9 C110 K7 -8.15(19) . .
C70 K9 C110 K7 164.5(2) . .
C72 K9 C110 K7 -51.3(2) . .
C73 K9 C110 K7 -73.9(2) . .
C71 K9 C110 K7 144.6(2) . .
O5 C110 O4 Ni2 -178.2(4) . .
O6 C110 O4 Ni2 2.1(4) . .
K7 C110 O4 Ni2 -168.76(19) . .
K9 C110 O4 Ni2 11.5(13) . .
O5 C110 O4 K7 -9.4(5) . .
O6 C110 O4 K7 170.9(3) . .
Ni2 C110 O4 K7 168.76(19) . .
K9 C110 O4 K7 -179.8(11) . .
N3 Ni2 O4 C110 -179.1(3) . .
N4 Ni2 O4 C110 10.0(8) . .
O6 Ni2 O4 C110 -1.5(3) . .
N3 Ni2 O4 K7 56.3(7) . .
N4 Ni2 O4 K7 -114.6(8) . .
O6 Ni2 O4 K7 -126.0(7) . .
C110 Ni2 O4 K7 -124.6(8) . .
O3 K7 O4 C110 -86.3(3) . .
O5 K7 O4 C110 4.5(2) . .
C109 K7 O4 C110 -75.0(4) . .
C59 K7 O4 C110 97.9(3) . .
C58 K7 O4 C110 74.2(3) . .
C67 K7 O4 C110 -168.9(3) . .
C66 K7 O4 C110 168.4(3) . .
O3 K7 O4 Ni2 37.6(7) . .
O5 K7 O4 Ni2 128.4(7) . .
C109 K7 O4 Ni2 48.9(8) . .
C110 K7 O4 Ni2 123.9(8) . .
C59 K7 O4 Ni2 -138.1(7) . .
C58 K7 O4 Ni2 -161.8(7) . .
C67 K7 O4 Ni2 -45.0(7) . .
C66 K7 O4 Ni2 -67.7(7) . .
O4 C110 O5 K7 8.7(5) . .
O6 C110 O5 K7 -171.7(4) . .
K9 C110 O5 K7 -173.93(14) . .
O4 C110 O5 K9 -177.4(4) . .
O6 C110 O5 K9 2.3(5) . .
K7 C110 O5 K9 173.93(14) . .
O4 K7 O5 C110 -4.7(3) . .
O2 K7 O5 C110 174.6(3) . .
O3 K7 O5 C110 118.2(3) . .
C109 K7 O5 C110 144.6(3) . .
C59 K7 O5 C110 -100.1(3) . .
C58 K7 O5 C110 -119.6(3) . .
C67 K7 O5 C110 2.8(3) . .
C66 K7 O5 C110 -24.4(3) . .
O6 K9 O5 C110 -1.3(3) . .
O8 K9 O5 C110 147.1(3) . .
O7 K9 O5 C110 -124.5(3) . .
C111 K9 O5 C110 179.3(3) . .
C70 K9 O5 C110 -9.3(4) . .
C72 K9 O5 C110 131.5(3) . .
C73 K9 O5 C110 105.2(3) . .
C71 K9 O5 C110 -30.2(3) . .
O5 C110 O6 Ni2 178.2(5) . .
O4 C110 O6 Ni2 -2.1(4) . .
K7 C110 O6 Ni2 30.9(14) . .
K9 C110 O6 Ni2 -179.2(2) . .
O5 C110 O6 K9 -2.6(5) . .
O4 C110 O6 K9 177.1(3) . .
Ni2 C110 O6 K9 179.2(2) . .
K7 C110 O6 K9 -149.9(12) . .
N3 Ni2 O6 C110 10.7(7) . .
N4 Ni2 O6 C110 -175.8(3) . .
O4 Ni2 O6 C110 1.4(3) . .
N3 Ni2 O6 K9 -165.1(8) . .
N4 Ni2 O6 K9 8.4(10) . .
O4 Ni2 O6 K9 -174.4(11) . .
C110 Ni2 O6 K9 -175.8(12) . .
O8 K9 O6 C110 -112.5(3) . .
O7 K9 O6 C110 147.6(3) . .
O5 K9 O6 C110 1.2(2) . .
C111 K9 O6 C110 -179.4(3) . .
C70 K9 O6 C110 175.1(3) . .
C72 K9 O6 C110 -40.9(3) . .
C73 K9 O6 C110 -58.8(3) . .
C71 K9 O6 C110 153.8(3) . .
O8 K9 O6 Ni2 63.2(11) . .
O7 K9 O6 Ni2 -36.7(11) . .
O5 K9 O6 Ni2 177.0(11) . .
C111 K9 O6 Ni2 -3.7(13) . .
C110 K9 O6 Ni2 175.8(12) . .
C70 K9 O6 Ni2 -9.1(10) . .
C72 K9 O6 Ni2 134.9(10) . .
C73 K9 O6 Ni2 117.0(10) . .
C71 K9 O6 Ni2 -30.4(10) . .
N5 Ni3 C111 O8 178.7(3) . .
N6 Ni3 C111 O8 4.0(4) . .
O9 Ni3 C111 O8 -175.1(4) . .
N5 Ni3 C111 O9 -6.2(4) . .
N6 Ni3 C111 O9 179.0(2) . .
O8 Ni3 C111 O9 175.1(4) . .
N5 Ni3 C111 K8 5.7(3) . .
N6 Ni3 C111 K8 -169.11(17) . .
O9 Ni3 C111 K8 11.87(18) . .
O8 Ni3 C111 K8 -173.1(4) . .
N5 Ni3 C111 K9 173.10(16) . .
N6 Ni3 C111 K9 -1.7(3) . .
O9 Ni3 C111 K9 179.3(4) . .
O8 Ni3 C111 K9 -5.64(19) . .
O9 K8 C111 O7 173.5(5) . .
O1 K8 C111 O7 -17.9(4) 3_756 .
O3 K8 C111 O7 -85.6(3) 3_756 .
C109 K8 C111 O7 -60.1(4) 3_756 .
C78 K8 C111 O7 -167.8(3) . .
C77 K8 C111 O7 168.0(3) . .
C62 K8 C111 O7 56.3(3) 3_756 .
C63 K8 C111 O7 79.8(3) 3_756 .
O9 K8 C111 O8 -32.4(10) . .
O1 K8 C111 O8 136.1(11) 3_756 .
O7 K8 C111 O8 154.0(14) . .
O3 K8 C111 O8 68.4(12) 3_756 .
C109 K8 C111 O8 93.9(12) 3_756 .
C78 K8 C111 O8 -13.7(12) . .
C77 K8 C111 O8 -37.9(12) . .
C62 K8 C111 O8 -149.7(12) 3_756 .
C63 K8 C111 O8 -126.2(12) 3_756 .
O1 K8 C111 O9 168.6(2) 3_756 .
O7 K8 C111 O9 -173.5(5) . .
O3 K8 C111 O9 100.8(3) 3_756 .
C109 K8 C111 O9 126.3(3) 3_756 .
C78 K8 C111 O9 18.7(3) . .
C77 K8 C111 O9 -5.5(3) . .
C62 K8 C111 O9 -117.3(3) 3_756 .
C63 K8 C111 O9 -93.7(3) 3_756 .
O9 K8 C111 Ni3 -11.64(17) . .
O1 K8 C111 Ni3 156.93(18) 3_756 .
O7 K8 C111 Ni3 174.8(4) . .
O3 K8 C111 Ni3 89.19(19) 3_756 .
C109 K8 C111 Ni3 114.7(2) 3_756 .
C78 K8 C111 Ni3 7.0(2) . .
C77 K8 C111 Ni3 -17.1(2) . .
C62 K8 C111 Ni3 -128.94(18) 3_756 .
C63 K8 C111 Ni3 -105.38(18) 3_756 .
O9 K8 C111 K9 -174.4(4) . .
O1 K8 C111 K9 -5.8(4) 3_756 .
O7 K8 C111 K9 12.1(2) . .
O3 K8 C111 K9 -73.6(3) 3_756 .
C109 K8 C111 K9 -48.0(3) 3_756 .
C78 K8 C111 K9 -155.7(2) . .
C77 K8 C111 K9 -179.9(2) . .
C62 K8 C111 K9 68.3(2) 3_756 .
C63 K8 C111 K9 91.9(2) 3_756 .
O6 K9 C111 O7 -60.3(5) . .
O8 K9 C111 O7 -180.0(5) . .
O5 K9 C111 O7 118.7(3) . .
C70 K9 C111 O7 -54.7(3) . .
C72 K9 C111 O7 160.9(3) . .
C73 K9 C111 O7 -176.9(3) . .
C71 K9 C111 O7 -34.8(3) . .
O6 K9 C111 O8 119.7(4) . .
O7 K9 C111 O8 180.0(5) . .
O5 K9 C111 O8 -61.4(4) . .
C70 K9 C111 O8 125.3(3) . .
C72 K9 C111 O8 -19.1(3) . .
C73 K9 C111 O8 3.1(3) . .
C71 K9 C111 O8 145.1(3) . .
O6 K9 C111 O9 127.6(13) . .
O8 K9 C111 O9 7.9(12) . .
O7 K9 C111 O9 -172.1(16) . .
O5 K9 C111 O9 -53.4(15) . .
C70 K9 C111 O9 133.3(14) . .
C72 K9 C111 O9 -11.1(14) . .
C73 K9 C111 O9 11.0(14) . .
C71 K9 C111 O9 153.1(14) . .
O6 K9 C111 Ni3 125.2(3) . .
O8 K9 C111 Ni3 5.54(19) . .
O7 K9 C111 Ni3 -174.5(4) . .
O5 K9 C111 Ni3 -55.8(4) . .
C70 K9 C111 Ni3 130.9(2) . .
C72 K9 C111 Ni3 -13.5(2) . .
C73 K9 C111 Ni3 8.6(2) . .
C71 K9 C111 Ni3 150.7(2) . .
O6 K9 C111 K8 -72.2(4) . .
O8 K9 C111 K8 168.1(5) . .
O7 K9 C111 K8 -11.9(2) . .
O5 K9 C111 K8 106.7(3) . .
C70 K9 C111 K8 -66.6(3) . .
C72 K9 C111 K8 149.0(2) . .
C73 K9 C111 K8 171.2(2) . .
C71 K9 C111 K8 -46.7(3) . .
O8 C111 O7 K8 -171.3(5) . .
O9 C111 O7 K8 6.5(5) . .
K9 C111 O7 K8 -171.25(14) . .
O8 C111 O7 K9 0.0(5) . .
O9 C111 O7 K9 177.7(4) . .
K8 C111 O7 K9 171.25(14) . .
O9 K8 O7 C111 -3.6(3) . .
O1 K8 O7 C111 169.4(3) 3_756 .
O3 K8 O7 C111 109.9(3) 3_756 .
C109 K8 O7 C111 137.8(3) 3_756 .
C78 K8 O7 C111 14.6(3) . .
C77 K8 O7 C111 -15.3(4) . .
C62 K8 O7 C111 -123.3(3) 3_756 .
C63 K8 O7 C111 -103.9(3) 3_756 .
O6 K9 O7 C111 148.7(3) . .
O8 K9 O7 C111 0.0(3) . .
O5 K9 O7 C111 -113.0(3) . .
C110 K9 O7 C111 -174.4(4) . .
C70 K9 O7 C111 117.3(3) . .
C72 K9 O7 C111 -21.7(3) . .
C73 K9 O7 C111 3.9(4) . .
C71 K9 O7 C111 142.3(3) . .
O7 C111 O8 Ni3 173.7(5) . .
O9 C111 O8 Ni3 -4.3(4) . .
K8 C111 O8 Ni3 24.0(12) . .
K9 C111 O8 Ni3 173.7(2) . .
O7 C111 O8 K9 0.0(6) . .
O9 C111 O8 K9 -178.0(3) . .
Ni3 C111 O8 K9 -173.7(2) . .
K8 C111 O8 K9 -149.7(11) . .
N5 Ni3 O8 C111 -3.7(7) . .
N6 Ni3 O8 C111 -177.0(3) . .
O9 Ni3 O8 C111 3.0(3) . .
N5 Ni3 O8 K9 144.5(7) . .
N6 Ni3 O8 K9 -28.8(9) . .
O9 Ni3 O8 K9 151.3(9) . .
C111 Ni3 O8 K9 148.3(10) . .
O6 K9 O8 C111 -123.2(3) . .
O7 K9 O8 C111 0.0(3) . .
O5 K9 O8 C111 145.8(3) . .
C110 K9 O8 C111 175.3(3) . .
C70 K9 O8 C111 -51.7(3) . .
C72 K9 O8 C111 160.4(3) . .
C73 K9 O8 C111 -177.0(3) . .
C71 K9 O8 C111 -36.7(3) . .
O6 K9 O8 Ni3 89.0(9) . .
O7 K9 O8 Ni3 -147.8(9) . .
O5 K9 O8 Ni3 -2.0(9) . .
C111 K9 O8 Ni3 -147.8(10) . .
C110 K9 O8 Ni3 27.5(10) . .
C70 K9 O8 Ni3 160.5(9) . .
C72 K9 O8 Ni3 12.6(8) . .
C73 K9 O8 Ni3 35.2(8) . .
C71 K9 O8 Ni3 175.5(8) . .
O7 C111 O9 Ni3 -173.8(5) . .
O8 C111 O9 Ni3 4.3(4) . .
K8 C111 O9 Ni3 -166.6(2) . .
K9 C111 O9 Ni3 -2.7(14) . .
O7 C111 O9 K8 -7.2(5) . .
O8 C111 O9 K8 170.9(3) . .
Ni3 C111 O9 K8 166.6(2) . .
K9 C111 O9 K8 163.8(13) . .
N5 Ni3 O9 C111 175.3(3) . .
N6 Ni3 O9 C111 -3.0(8) . .
O8 Ni3 O9 C111 -3.0(3) . .
N5 Ni3 O9 K8 49.9(6) . .
N6 Ni3 O9 K8 -128.5(7) . .
O8 Ni3 O9 K8 -128.4(6) . .
C111 Ni3 O9 K8 -125.4(7) . .
O7 K8 O9 C111 3.4(3) . .
O3 K8 O9 C111 -98.0(3) 3_756 .
C109 K8 O9 C111 -89.4(3) 3_756 .
C78 K8 O9 C111 -161.3(3) . .
C77 K8 O9 C111 174.8(3) . .
C62 K8 O9 C111 67.0(3) 3_756 .
C63 K8 O9 C111 91.5(3) 3_756 .
O7 K8 O9 Ni3 127.9(6) . .
O3 K8 O9 Ni3 26.5(6) 3_756 .
C109 K8 O9 Ni3 35.1(7) 3_756 .
C111 K8 O9 Ni3 124.5(7) . .
C78 K8 O9 Ni3 -36.8(6) . .
C77 K8 O9 Ni3 -60.7(6) . .
C62 K8 O9 Ni3 -168.5(5) 3_756 .
C63 K8 O9 Ni3 -144.0(6) 3_756 .
C201 C202 C203 C204 179.0(10) . .
C202 C203 C204 C205 -177.3(12) . .
C203 C204 C205 C206 -176.9(12) . .
C301 C302 C303 C304 79.8(12) . .
C302 C303 C304 C305 -179.8(8) . .
C303 C304 C305 C306 -176.9(8) . .
C401 C402 C403 C404 175.8(8) . .
C402 C403 C404 C405 -174.0(9) . .
C403 C404 C405 C406 -179.4(10) . .
C501 C502 C503 C504 -61.2(14) . .
C502 C503 C504 C505 -178.9(9) . .
C503 C504 C505 C506 53(2) . .
C601 C602 C603 C604 -69(2) . .
C602 C603 C604 C605 176.9(17) . .
C603 C604 C605 C606 175(2) . .

loop_
_platon_squeeze_void_nr
_platon_squeeze_void_average_x
_platon_squeeze_void_average_y
_platon_squeeze_void_average_z
_platon_squeeze_void_volume
_platon_squeeze_void_count_electrons
_platon_squeeze_void_content
1 -0.000 0.500 -0.000 163 19 'C6 H14 '
2 -0.000 0.000 0.500 163 19 'C6 H14 '
3 0.491 0.799 0.089 17 2 ' '
4 0.491 0.701 0.589 17 2 ' '
5 0.509 0.299 0.411 17 2 ' '
6 0.509 0.201 0.911 17 2 ' '
